data_4073459
loop_
_publ_author_name
'Nishihara, Yasushi'
'Miyasaka, Mitsuru'
'Inoue, Yoshiaki'
'Yamaguchi, Tomoka'
'Kojima, Masaaki'
'Takagi, Kentaro'

_publ_section_title
;
 Preparation, Structures, and Thermal Reactivity of
 Alkoxycarbonyl(cyano)palladium(II) Complexestrans-Pd(COOR)(CN)(PPh3)2(R =
 Me, Et,nPr,iPr,nBu,tBu, and Bn) as Intermediates of the
 Palladium-Catalyzed Cyanoesterification of Norbornene Derivatives
;
_journal_issue 16
_journal_name_full Organometallics
_journal_page_first 4054
_journal_paper_doi 10.1021/om700343y
_journal_volume 26
_journal_year 2007
_chemical_formula_moiety 'C85 H80 Cl2 N2 O4 P4 Pd2 '
_chemical_formula_sum 'C85 H80 Cl2 N2 O4 P4 Pd2'
_chemical_formula_weight 1601.18
_space_group_IT_number 4
_symmetry_cell_setting monoclinic
_symmetry_Int_Tables_number 4
_symmetry_space_group_name_Hall 'P 2yb'
_symmetry_space_group_name_H-M 'P 1 21 1'
_cell_angle_alpha 90.0000
_cell_angle_beta 115.382(6)
_cell_angle_gamma 90.0000
_cell_formula_units_Z 2
_cell_length_a 16.215(3)
_cell_length_b 15.318(3)
_cell_length_c 17.591(3)
_cell_measurement_reflns_used 44401
_cell_measurement_temperature 93.1
_cell_measurement_theta_max 30.0
_cell_measurement_theta_min 3.0
_cell_volume 3947.5(13)
_computing_cell_refinement PROCESS-AUTO
_computing_data_collection PROCESS-AUTO
_computing_data_reduction CrystalStructure
_computing_publication_material 'CrystalStructure 3.8'
_computing_structure_refinement SHELXL
_computing_structure_solution SIR97
_diffrn_detector_area_resol_mean 10.00
_diffrn_measured_fraction_theta_full 0.996
_diffrn_measured_fraction_theta_max 0.996
_diffrn_measurement_device_type 'Rigaku RAXIS-RAPID'
_diffrn_measurement_method \w
_diffrn_radiation_type 'Mo K\a'
_diffrn_radiation_wavelength 0.71075
_diffrn_reflns_av_R_equivalents 0.028
_diffrn_reflns_limit_h_max 22
_diffrn_reflns_limit_h_min -22
_diffrn_reflns_limit_k_max 21
_diffrn_reflns_limit_k_min -21
_diffrn_reflns_limit_l_max 24
_diffrn_reflns_limit_l_min -24
_diffrn_reflns_number 47549
_diffrn_reflns_theta_full 29.98
_diffrn_reflns_theta_max 29.98
_exptl_absorpt_coefficient_mu 0.654
_exptl_absorpt_correction_T_max 0.770
_exptl_absorpt_correction_T_min 0.564
_exptl_absorpt_correction_type multi-scan
_exptl_absorpt_process_details
;
    Higashi, T. (1995). Program for Absorption Correction.
    Rigaku Corporation, Tokyo, Japan.
;
_exptl_crystal_colour pale
_exptl_crystal_density_diffrn 1.347
_exptl_crystal_density_method 'not measured'
_exptl_crystal_description prism
_exptl_crystal_F_000 1644.00
_exptl_crystal_size_max 0.45
_exptl_crystal_size_mid 0.40
_exptl_crystal_size_min 0.40
_refine_diff_density_max 7.77
_refine_diff_density_min -0.73
_refine_ls_extinction_method none
_refine_ls_goodness_of_fit_ref 1.024
_refine_ls_hydrogen_treatment refall
_refine_ls_number_parameters 893
_refine_ls_number_reflns 22759
_refine_ls_R_factor_gt 0.0683
_refine_ls_shift/su_max 0.0020
_refine_ls_structure_factor_coef Fsqd
_refine_ls_weighting_details 'w = 1/[\s^2^(Fo^2^)+(0.1239P)^2^+25.3399P] where P=(Fo^2^+2Fc^2^)/3'
_refine_ls_weighting_scheme calc
_refine_ls_wR_factor_ref 0.2125
_reflns_number_gt 20438
_reflns_number_total 22759
_reflns_threshold_expression F^2^>2.0\s(F^2^)
_cod_data_source_file om700343y-file006.cif
_cod_data_source_block '_3'
_cod_original_cell_volume 3947.6(11)
_cod_original_formula_sum 'C85 H80 Cl2 N2 O4 P4 Pd2 '
_cod_database_code 4073459

loop_
_symmetry_equiv_pos_site_id
_symmetry_equiv_pos_as_xyz
1 +X,+Y,+Z
2 -X,1/2+Y,-Z

loop_
_atom_site_label
_atom_site_type_symbol
_atom_site_fract_x
_atom_site_fract_y
_atom_site_fract_z
_atom_site_U_iso_or_equiv
_atom_site_adp_type
_atom_site_occupancy
_atom_site_symmetry_multiplicity
_atom_site_calc_flag
_atom_site_refinement_flags
Pd(1) Pd 0.74139(3) 0.39424(2) 0.47758(2) 0.01223(10) Uani 1.00 1 d .
Pd(2) Pd 0.76314(3) 0.21113(2) 0.02790(2) 0.01203(10) Uani 1.00 1 d .
Cl(1) Cl 0.74904(14) 0.64863(18) 0.06226(13) 0.0433(4) Uani 1.00 1 d .
Cl(2) Cl 0.76584(13) 0.65775(14) -0.09494(11) 0.0369(4) Uani 1.00 1 d .
P(1) P 0.87880(10) 0.39996(12) 0.46558(9) 0.0135(2) Uani 1.00 1 d .
P(2) P 0.59692(10) 0.38759(12) 0.47335(9) 0.0133(2) Uani 1.00 1 d .
P(3) P 0.62585(9) 0.20951(13) 0.04118(9) 0.0131(2) Uani 1.00 1 d .
P(4) P 0.90943(10) 0.22081(11) 0.03589(9) 0.0123(2) Uani 1.00 1 d .
O(1) O 0.6799(3) 0.5559(3) 0.3767(2) 0.0187(8) Uani 1.00 1 d .
O(2) O 0.7597(2) 0.5654(3) 0.5181(2) 0.0168(9) Uani 1.00 1 d .
O(3) O 0.8276(3) 0.0434(3) 0.1167(2) 0.0199(9) Uani 1.00 1 d .
O(4) O 0.7322(3) 0.0426(3) -0.0227(2) 0.0190(10) Uani 1.00 1 d .
N(1) N 0.7861(4) 0.2090(4) 0.5716(3) 0.0236(10) Uani 1.00 1 d .
N(2) N 0.7206(4) 0.4026(4) -0.0517(4) 0.0260(11) Uani 1.00 1 d .
C(1) C 0.7706(4) 0.2739(5) 0.5349(4) 0.0181(12) Uani 1.00 1 d .
C(2) C 0.7193(3) 0.5221(4) 0.4427(3) 0.0131(10) Uani 1.00 1 d .
C(3) C 0.7601(4) 0.6586(4) 0.5235(3) 0.0172(12) Uani 1.00 1 d .
C(4) C 0.8134(4) 0.7010(5) 0.4799(4) 0.0236(13) Uani 1.00 1 d .
C(5) C 0.8064(4) 0.6752(4) 0.6176(3) 0.0227(12) Uani 1.00 1 d .
C(6) C 0.6603(4) 0.6935(4) 0.4862(4) 0.0247(13) Uani 1.00 1 d .
C(7) C 0.9024(4) 0.4963(4) 0.4165(3) 0.0153(11) Uani 1.00 1 d .
C(8) C 0.9797(4) 0.5482(4) 0.4583(4) 0.0232(12) Uani 1.00 1 d .
C(9) C 0.9965(5) 0.6180(5) 0.4152(5) 0.0333(15) Uani 1.00 1 d .
C(10) C 0.9375(5) 0.6365(5) 0.3345(5) 0.0328(16) Uani 1.00 1 d .
C(11) C 0.8592(6) 0.5848(6) 0.2923(5) 0.0337(17) Uani 1.00 1 d .
C(12) C 0.8424(4) 0.5157(4) 0.3343(3) 0.0181(11) Uani 1.00 1 d .
C(13) C 0.9762(4) 0.3944(4) 0.5681(3) 0.0160(10) Uani 1.00 1 d .
C(14) C 1.0590(4) 0.3591(5) 0.5779(4) 0.0259(14) Uani 1.00 1 d .
C(15) C 1.1319(5) 0.3599(6) 0.6564(5) 0.0332(18) Uani 1.00 1 d .
C(16) C 1.1256(4) 0.3995(5) 0.7258(3) 0.0232(12) Uani 1.00 1 d .
C(17) C 1.0423(4) 0.4326(5) 0.7151(4) 0.0240(14) Uani 1.00 1 d .
C(18) C 0.9681(4) 0.4295(5) 0.6377(4) 0.0211(13) Uani 1.00 1 d .
C(19) C 0.8915(4) 0.3111(4) 0.4012(4) 0.0161(11) Uani 1.00 1 d .
C(20) C 0.9474(4) 0.3239(4) 0.3589(3) 0.0215(11) Uani 1.00 1 d .
C(21) C 0.9569(4) 0.2569(4) 0.3096(3) 0.0243(12) Uani 1.00 1 d .
C(22) C 0.9108(5) 0.1784(5) 0.3008(4) 0.0266(14) Uani 1.00 1 d .
C(23) C 0.8576(5) 0.1655(4) 0.3434(4) 0.0278(13) Uani 1.00 1 d .
C(24) C 0.8472(4) 0.2338(4) 0.3927(4) 0.0238(12) Uani 1.00 1 d .
C(25) C 0.5311(4) 0.2994(4) 0.4040(3) 0.0172(11) Uani 1.00 1 d .
C(26) C 0.4357(5) 0.2976(6) 0.3731(4) 0.0295(16) Uani 1.00 1 d .
C(27) C 0.3859(5) 0.2320(7) 0.3181(5) 0.038(2) Uani 1.00 1 d .
C(28) C 0.4291(6) 0.1678(6) 0.2930(5) 0.0378(19) Uani 1.00 1 d .
C(29) C 0.5232(6) 0.1698(5) 0.3232(5) 0.0352(18) Uani 1.00 1 d .
C(30) C 0.5724(5) 0.2365(5) 0.3767(4) 0.0260(14) Uani 1.00 1 d .
C(31) C 0.6033(4) 0.3707(4) 0.5781(3) 0.0180(11) Uani 1.00 1 d .
C(32) C 0.6668(4) 0.4202(5) 0.6435(4) 0.0296(14) Uani 1.00 1 d .
C(33) C 0.6672(4) 0.4162(6) 0.7234(4) 0.0342(17) Uani 1.00 1 d .
C(34) C 0.6066(5) 0.3644(5) 0.7377(4) 0.0284(15) Uani 1.00 1 d .
C(35) C 0.5459(6) 0.3129(5) 0.6731(5) 0.0370(17) Uani 1.00 1 d .
C(36) C 0.5453(5) 0.3160(5) 0.5941(4) 0.0284(13) Uani 1.00 1 d .
C(37) C 0.5163(4) 0.4795(4) 0.4340(4) 0.0185(11) Uani 1.00 1 d .
C(38) C 0.4801(4) 0.5016(4) 0.3480(4) 0.0215(12) Uani 1.00 1 d .
C(39) C 0.4133(5) 0.5669(6) 0.3182(5) 0.0318(17) Uani 1.00 1 d .
C(40) C 0.3827(6) 0.6057(5) 0.3700(6) 0.0380(18) Uani 1.00 1 d .
C(41) C 0.4182(6) 0.5875(5) 0.4536(5) 0.0367(16) Uani 1.00 1 d .
C(42) C 0.4858(4) 0.5239(4) 0.4870(4) 0.0258(13) Uani 1.00 1 d .
C(43) C 0.7353(4) 0.3359(5) -0.0208(4) 0.0192(13) Uani 1.00 1 d .
C(44) C 0.7833(4) 0.0827(4) 0.0519(3) 0.0140(10) Uani 1.00 1 d .
C(45) C 0.7253(5) -0.0570(5) -0.0314(4) 0.0214(13) Uani 1.00 1 d .
C(46) C 0.8183(4) -0.0963(4) -0.0049(5) 0.0249(13) Uani 1.00 1 d .
C(47) C 0.6653(5) -0.0672(5) -0.1248(5) 0.0329(16) Uani 1.00 1 d .
C(48) C 0.6744(5) -0.0879(5) 0.0186(5) 0.0302(17) Uani 1.00 1 d .
C(49) C 0.5302(3) 0.2160(4) -0.0616(3) 0.0148(10) Uani 1.00 1 d .
C(50) C 0.5367(4) 0.1685(4) -0.1274(3) 0.0180(11) Uani 1.00 1 d .
C(51) C 0.4625(4) 0.1658(4) -0.2070(3) 0.0193(11) Uani 1.00 1 d .
C(52) C 0.3823(4) 0.2111(5) -0.2200(3) 0.0248(12) Uani 1.00 1 d .
C(53) C 0.3767(5) 0.2570(6) -0.1552(5) 0.0321(17) Uani 1.00 1 d .
C(54) C 0.4497(4) 0.2609(5) -0.0778(4) 0.0255(14) Uani 1.00 1 d .
C(55) C 0.5964(4) 0.1202(4) 0.0938(4) 0.0153(11) Uani 1.00 1 d .
C(56) C 0.5048(4) 0.0976(4) 0.0710(4) 0.0238(12) Uani 1.00 1 d .
C(57) C 0.4834(4) 0.0336(4) 0.1148(4) 0.0267(13) Uani 1.00 1 d .
C(58) C 0.5534(5) -0.0108(4) 0.1827(4) 0.0295(15) Uani 1.00 1 d .
C(59) C 0.6432(5) 0.0122(4) 0.2041(4) 0.0224(13) Uani 1.00 1 d .
C(60) C 0.6659(4) 0.0756(4) 0.1611(4) 0.0220(12) Uani 1.00 1 d .
C(61) C 0.6163(4) 0.3037(4) 0.1014(4) 0.0178(12) Uani 1.00 1 d .
C(62) C 0.6003(4) 0.3873(4) 0.0659(3) 0.0225(11) Uani 1.00 1 d .
C(63) C 0.5959(4) 0.4576(4) 0.1120(4) 0.0257(12) Uani 1.00 1 d .
C(64) C 0.6127(4) 0.4485(4) 0.1965(4) 0.0234(12) Uani 1.00 1 d .
C(65) C 0.6296(5) 0.3658(4) 0.2312(4) 0.0289(14) Uani 1.00 1 d .
C(66) C 0.6316(5) 0.2929(4) 0.1839(4) 0.0251(12) Uani 1.00 1 d .
C(67) C 0.9746(4) 0.3092(4) 0.1071(3) 0.0166(11) Uani 1.00 1 d .
C(68) C 1.0690(4) 0.3151(4) 0.1366(4) 0.0196(11) Uani 1.00 1 d .
C(69) C 1.1167(5) 0.3848(5) 0.1865(4) 0.0284(14) Uani 1.00 1 d .
C(70) C 1.0696(6) 0.4494(5) 0.2083(4) 0.0336(18) Uani 1.00 1 d .
C(71) C 0.9750(6) 0.4427(5) 0.1802(4) 0.0311(16) Uani 1.00 1 d .
C(72) C 0.9279(4) 0.3732(4) 0.1311(4) 0.0220(12) Uani 1.00 1 d .
C(73) C 0.9839(3) 0.1274(4) 0.0722(4) 0.0147(10) Uani 1.00 1 d .
C(74) C 0.9857(3) 0.0659(3) 0.0152(3) 0.0163(10) Uani 1.00 1 d .
C(75) C 1.0399(4) -0.0098(4) 0.0430(4) 0.0208(11) Uani 1.00 1 d .
C(76) C 1.0908(4) -0.0255(3) 0.1281(4) 0.0210(12) Uani 1.00 1 d .
C(77) C 1.0881(4) 0.0374(4) 0.1870(4) 0.0200(12) Uani 1.00 1 d .
C(78) C 1.0351(4) 0.1120(4) 0.1582(4) 0.0192(11) Uani 1.00 1 d .
C(79) C 0.9116(4) 0.2421(4) -0.0654(3) 0.0138(10) Uani 1.00 1 d .
C(80) C 0.8302(4) 0.2378(4) -0.1398(3) 0.0187(10) Uani 1.00 1 d .
C(81) C 0.8331(4) 0.2471(4) -0.2173(3) 0.0234(12) Uani 1.00 1 d .
C(82) C 0.9165(5) 0.2587(4) -0.2208(4) 0.0242(13) Uani 1.00 1 d .
C(83) C 0.9958(4) 0.2631(4) -0.1500(4) 0.0227(11) Uani 1.00 1 d .
C(84) C 0.9938(3) 0.2555(4) -0.0708(3) 0.0153(9) Uani 1.00 1 d .
C(85) C 0.7989(5) 0.6004(4) 0.0011(4) 0.0291(13) Uani 1.00 1 d .
H(1) H 0.8774 0.7077 0.5202 0.028 Uiso 1.00 1 c R
H(2) H 0.7873 0.7585 0.4583 0.028 Uiso 1.00 1 c R
H(3) H 0.8097 0.6640 0.4330 0.028 Uiso 1.00 1 c R
H(4) H 0.7603 0.6772 0.6397 0.027 Uiso 1.00 1 c R
H(5) H 0.8389 0.7310 0.6285 0.027 Uiso 1.00 1 c R
H(6) H 0.8498 0.6281 0.6453 0.027 Uiso 1.00 1 c R
H(7) H 0.6393 0.7047 0.4259 0.030 Uiso 1.00 1 c R
H(8) H 0.6582 0.7478 0.5148 0.030 Uiso 1.00 1 c R
H(9) H 0.6206 0.6499 0.4944 0.030 Uiso 1.00 1 c R
H(10) H 1.0203 0.5364 0.5152 0.028 Uiso 1.00 1 c R
H(11) H 1.0497 0.6527 0.4428 0.040 Uiso 1.00 1 c R
H(12) H 0.9492 0.6846 0.3064 0.039 Uiso 1.00 1 c R
H(13) H 0.8184 0.5972 0.2356 0.040 Uiso 1.00 1 c R
H(14) H 0.7892 0.4811 0.3066 0.022 Uiso 1.00 1 c R
H(15) H 1.0654 0.3346 0.5311 0.031 Uiso 1.00 1 c R
H(16) H 1.1877 0.3331 0.6637 0.040 Uiso 1.00 1 c R
H(17) H 1.1773 0.4034 0.7786 0.028 Uiso 1.00 1 c R
H(18) H 1.0359 0.4578 0.7617 0.029 Uiso 1.00 1 c R
H(19) H 0.9108 0.4515 0.6317 0.025 Uiso 1.00 1 c R
H(20) H 0.9784 0.3777 0.3641 0.026 Uiso 1.00 1 c R
H(21) H 0.9953 0.2650 0.2818 0.029 Uiso 1.00 1 c R
H(22) H 0.9159 0.1339 0.2655 0.032 Uiso 1.00 1 c R
H(23) H 0.8280 0.1110 0.3397 0.033 Uiso 1.00 1 c R
H(24) H 0.8087 0.2255 0.4204 0.029 Uiso 1.00 1 c R
H(25) H 0.4052 0.3413 0.3899 0.035 Uiso 1.00 1 c R
H(26) H 0.3213 0.2311 0.2974 0.046 Uiso 1.00 1 c R
H(27) H 0.3947 0.1229 0.2556 0.045 Uiso 1.00 1 c R
H(28) H 0.5540 0.1257 0.3073 0.042 Uiso 1.00 1 c R
H(29) H 0.6367 0.2387 0.3951 0.031 Uiso 1.00 1 c R
H(30) H 0.7093 0.4562 0.6342 0.036 Uiso 1.00 1 c R
H(31) H 0.7102 0.4500 0.7682 0.041 Uiso 1.00 1 c R
H(32) H 0.6061 0.3638 0.7915 0.034 Uiso 1.00 1 c R
H(33) H 0.5047 0.2755 0.6830 0.044 Uiso 1.00 1 c R
H(34) H 0.5044 0.2798 0.5504 0.034 Uiso 1.00 1 c R
H(35) H 0.5005 0.4730 0.3113 0.026 Uiso 1.00 1 c R
H(36) H 0.3893 0.5840 0.2608 0.038 Uiso 1.00 1 c R
H(37) H 0.3348 0.6473 0.3473 0.046 Uiso 1.00 1 c R
H(38) H 0.3971 0.6179 0.4889 0.044 Uiso 1.00 1 c R
H(39) H 0.5110 0.5106 0.5454 0.031 Uiso 1.00 1 c R
H(40) H 0.8324 -0.1004 -0.0536 0.030 Uiso 1.00 1 c R
H(41) H 0.8193 -0.1548 0.0181 0.030 Uiso 1.00 1 c R
H(42) H 0.8639 -0.0595 0.0383 0.030 Uiso 1.00 1 c R
H(43) H 0.6011 -0.0686 -0.1346 0.040 Uiso 1.00 1 c R
H(44) H 0.6807 -0.1217 -0.1448 0.040 Uiso 1.00 1 c R
H(45) H 0.6754 -0.0178 -0.1552 0.040 Uiso 1.00 1 c R
H(46) H 0.7181 -0.1000 0.0767 0.036 Uiso 1.00 1 c R
H(47) H 0.6404 -0.1412 -0.0070 0.036 Uiso 1.00 1 c R
H(48) H 0.6318 -0.0424 0.0183 0.036 Uiso 1.00 1 c R
H(49) H 0.5915 0.1383 -0.1179 0.022 Uiso 1.00 1 c R
H(50) H 0.4664 0.1336 -0.2515 0.023 Uiso 1.00 1 c R
H(51) H 0.3318 0.2100 -0.2738 0.030 Uiso 1.00 1 c R
H(52) H 0.3217 0.2864 -0.1642 0.039 Uiso 1.00 1 c R
H(53) H 0.4453 0.2948 -0.0344 0.031 Uiso 1.00 1 c R
H(54) H 0.4574 0.1265 0.0252 0.029 Uiso 1.00 1 c R
H(55) H 0.4213 0.0191 0.0995 0.032 Uiso 1.00 1 c R
H(56) H 0.5389 -0.0553 0.2127 0.035 Uiso 1.00 1 c R
H(57) H 0.6906 -0.0168 0.2498 0.027 Uiso 1.00 1 c R
H(58) H 0.7282 0.0895 0.1767 0.026 Uiso 1.00 1 c R
H(59) H 0.5926 0.3952 0.0097 0.027 Uiso 1.00 1 c R
H(60) H 0.5811 0.5135 0.0862 0.031 Uiso 1.00 1 c R
H(61) H 0.6125 0.4978 0.2291 0.028 Uiso 1.00 1 c R
H(62) H 0.6402 0.3582 0.2882 0.035 Uiso 1.00 1 c R
H(63) H 0.6433 0.2364 0.2086 0.030 Uiso 1.00 1 c R
H(64) H 1.1012 0.2709 0.1225 0.023 Uiso 1.00 1 c R
H(65) H 1.1810 0.3887 0.2058 0.034 Uiso 1.00 1 c R
H(66) H 1.1017 0.4975 0.2421 0.040 Uiso 1.00 1 c R
H(67) H 0.9430 0.4865 0.1950 0.037 Uiso 1.00 1 c R
H(68) H 0.8639 0.3684 0.1135 0.026 Uiso 1.00 1 c R
H(69) H 0.9499 0.0748 -0.0433 0.020 Uiso 1.00 1 c R
H(70) H 1.0416 -0.0504 0.0030 0.025 Uiso 1.00 1 c R
H(71) H 1.1267 -0.0769 0.1468 0.025 Uiso 1.00 1 c R
H(72) H 1.1224 0.0282 0.2457 0.024 Uiso 1.00 1 c R
H(73) H 1.0334 0.1534 0.1977 0.023 Uiso 1.00 1 c R
H(74) H 0.7735 0.2287 -0.1371 0.022 Uiso 1.00 1 c R
H(75) H 0.7782 0.2455 -0.2677 0.028 Uiso 1.00 1 c R
H(76) H 0.9179 0.2636 -0.2741 0.029 Uiso 1.00 1 c R
H(77) H 1.0521 0.2712 -0.1536 0.027 Uiso 1.00 1 c R
H(78) H 1.0489 0.2597 -0.0209 0.018 Uiso 1.00 1 c R
H(79) H 0.8662 0.6015 0.0326 0.035 Uiso 1.00 1 c R
H(80) H 0.7793 0.5388 -0.0106 0.035 Uiso 1.00 1 c R

loop_
_atom_site_aniso_label
_atom_site_aniso_U_11
_atom_site_aniso_U_22
_atom_site_aniso_U_33
_atom_site_aniso_U_12
_atom_site_aniso_U_13
_atom_site_aniso_U_23
Pd(1) 0.01211(19) 0.0120(2) 0.01344(18) 0.00035(15) 0.00628(15) 0.00004(15)
Pd(2) 0.01163(18) 0.0115(2) 0.01454(18) 0.00130(15) 0.00715(15) 0.00122(16)
Cl(1) 0.0358(9) 0.0691(14) 0.0302(8) 0.0060(9) 0.0189(7) 0.0042(9)
Cl(2) 0.0381(9) 0.0451(10) 0.0247(7) -0.0134(8) 0.0110(7) 0.0050(7)
P(1) 0.0129(5) 0.0150(7) 0.0132(5) 0.0007(6) 0.0062(4) -0.0010(6)
P(2) 0.0123(5) 0.0146(7) 0.0140(5) -0.0010(5) 0.0065(4) 0.0003(5)
P(3) 0.0116(5) 0.0154(6) 0.0130(5) 0.0006(6) 0.0060(4) -0.0010(6)
P(4) 0.0120(5) 0.0132(7) 0.0126(5) 0.0014(5) 0.0061(4) 0.0011(5)
O(1) 0.019(2) 0.018(2) 0.0160(19) -0.0012(16) 0.0053(16) -0.0014(16)
O(2) 0.019(2) 0.018(2) 0.015(2) 0.0002(15) 0.0087(17) -0.0001(16)
O(3) 0.020(2) 0.019(2) 0.020(2) 0.0048(17) 0.0068(17) 0.0054(17)
O(4) 0.023(2) 0.007(2) 0.022(2) 0.0012(15) 0.0054(19) -0.0021(15)
N(1) 0.025(2) 0.023(2) 0.022(2) 0.000(2) 0.009(2) -0.001(2)
N(2) 0.028(2) 0.016(2) 0.032(2) 0.004(2) 0.011(2) 0.002(2)
C(1) 0.014(2) 0.020(3) 0.020(2) -0.000(2) 0.008(2) -0.001(2)
C(2) 0.012(2) 0.014(2) 0.015(2) 0.003(2) 0.008(2) 0.004(2)
C(3) 0.024(3) 0.012(2) 0.014(2) 0.001(2) 0.007(2) -0.0028(18)
C(4) 0.025(2) 0.016(3) 0.033(3) -0.003(2) 0.016(2) -0.004(2)
C(5) 0.031(3) 0.021(2) 0.014(2) 0.002(2) 0.007(2) -0.005(2)
C(6) 0.023(2) 0.018(3) 0.030(3) 0.005(2) 0.009(2) -0.003(2)
C(7) 0.018(2) 0.017(2) 0.014(2) 0.001(2) 0.009(2) 0.001(2)
C(8) 0.020(2) 0.024(2) 0.028(3) -0.006(2) 0.013(2) -0.000(2)
C(9) 0.034(3) 0.026(3) 0.044(4) -0.012(2) 0.021(3) 0.001(3)
C(10) 0.043(4) 0.028(3) 0.040(4) -0.002(3) 0.030(3) 0.011(3)
C(11) 0.046(4) 0.035(4) 0.032(3) 0.013(3) 0.028(3) 0.007(3)
C(12) 0.017(2) 0.022(2) 0.014(2) 0.004(2) 0.006(2) 0.005(2)
C(13) 0.018(2) 0.017(2) 0.013(2) 0.001(2) 0.0062(19) -0.001(2)
C(14) 0.021(3) 0.033(3) 0.021(2) 0.008(2) 0.006(2) -0.004(2)
C(15) 0.020(3) 0.040(4) 0.031(3) 0.012(2) 0.002(2) -0.018(3)
C(16) 0.020(2) 0.028(3) 0.018(2) 0.001(2) 0.004(2) -0.003(2)
C(17) 0.022(3) 0.035(3) 0.013(2) -0.002(2) 0.006(2) -0.002(2)
C(18) 0.012(2) 0.034(3) 0.019(2) 0.002(2) 0.009(2) -0.005(2)
C(19) 0.018(2) 0.013(2) 0.017(2) 0.007(2) 0.008(2) -0.002(2)
C(20) 0.024(2) 0.024(2) 0.020(2) 0.001(2) 0.013(2) 0.001(2)
C(21) 0.032(3) 0.028(3) 0.018(2) 0.007(2) 0.015(2) -0.001(2)
C(22) 0.030(3) 0.030(3) 0.018(2) 0.006(2) 0.009(2) -0.007(2)
C(23) 0.036(3) 0.022(3) 0.026(3) -0.007(2) 0.014(2) -0.011(2)
C(24) 0.024(2) 0.026(3) 0.026(2) -0.001(2) 0.015(2) -0.007(2)
C(25) 0.015(2) 0.018(2) 0.016(2) -0.001(2) 0.005(2) 0.005(2)
C(26) 0.020(3) 0.043(4) 0.026(3) -0.008(3) 0.010(2) -0.003(3)
C(27) 0.025(3) 0.063(6) 0.023(3) -0.020(3) 0.006(2) 0.000(3)
C(28) 0.041(4) 0.034(4) 0.025(3) -0.012(3) 0.001(3) -0.005(3)
C(29) 0.038(4) 0.024(3) 0.031(3) -0.005(3) 0.004(3) -0.008(3)
C(30) 0.028(3) 0.029(3) 0.015(2) 0.001(2) 0.004(2) -0.003(2)
C(31) 0.018(2) 0.021(2) 0.016(2) 0.001(2) 0.008(2) 0.002(2)
C(32) 0.020(2) 0.047(4) 0.020(2) -0.005(2) 0.006(2) -0.008(2)
C(33) 0.021(2) 0.058(5) 0.018(2) 0.002(3) 0.002(2) -0.008(2)
C(34) 0.037(3) 0.037(3) 0.012(2) 0.014(3) 0.011(2) 0.002(2)
C(35) 0.053(4) 0.041(4) 0.030(3) -0.010(3) 0.030(3) 0.000(3)
C(36) 0.033(3) 0.033(3) 0.022(2) -0.011(2) 0.015(2) -0.007(2)
C(37) 0.018(2) 0.018(2) 0.021(2) 0.001(2) 0.009(2) 0.001(2)
C(38) 0.017(2) 0.023(3) 0.022(2) 0.004(2) 0.007(2) 0.010(2)
C(39) 0.023(3) 0.040(4) 0.031(3) 0.014(3) 0.010(2) 0.017(3)
C(40) 0.036(4) 0.023(3) 0.051(4) 0.013(3) 0.014(3) 0.003(3)
C(41) 0.043(4) 0.030(3) 0.043(4) 0.013(3) 0.023(3) 0.004(3)
C(42) 0.028(3) 0.028(3) 0.023(2) 0.006(2) 0.012(2) 0.000(2)
C(43) 0.017(2) 0.018(3) 0.022(2) 0.001(2) 0.008(2) -0.004(2)
C(44) 0.012(2) 0.014(2) 0.019(2) -0.001(2) 0.009(2) -0.001(2)
C(45) 0.024(2) 0.016(3) 0.026(3) -0.004(2) 0.013(2) -0.002(2)
C(46) 0.020(2) 0.014(2) 0.043(3) -0.001(2) 0.015(2) -0.002(2)
C(47) 0.035(3) 0.022(3) 0.034(3) -0.001(2) 0.009(3) -0.008(2)
C(48) 0.033(3) 0.022(3) 0.047(4) -0.010(2) 0.028(3) -0.003(3)
C(49) 0.012(2) 0.015(2) 0.016(2) -0.001(2) 0.0051(18) 0.001(2)
C(50) 0.020(2) 0.017(2) 0.017(2) -0.001(2) 0.008(2) 0.000(2)
C(51) 0.026(3) 0.019(2) 0.014(2) -0.002(2) 0.009(2) -0.001(2)
C(52) 0.023(2) 0.030(3) 0.016(2) -0.004(3) 0.004(2) -0.001(2)
C(53) 0.017(2) 0.046(4) 0.026(3) 0.007(2) 0.002(2) -0.008(3)
C(54) 0.020(2) 0.035(3) 0.021(2) 0.009(2) 0.009(2) -0.004(2)
C(55) 0.014(2) 0.016(2) 0.019(2) -0.001(2) 0.009(2) -0.001(2)
C(56) 0.019(2) 0.027(3) 0.024(2) -0.009(2) 0.008(2) -0.007(2)
C(57) 0.028(3) 0.026(3) 0.031(3) -0.010(2) 0.017(2) -0.009(2)
C(58) 0.044(4) 0.022(3) 0.032(3) -0.004(2) 0.025(3) -0.003(2)
C(59) 0.030(3) 0.017(2) 0.026(3) 0.000(2) 0.017(2) 0.004(2)
C(60) 0.025(2) 0.026(3) 0.022(2) 0.005(2) 0.016(2) 0.002(2)
C(61) 0.016(2) 0.024(3) 0.013(2) 0.000(2) 0.006(2) -0.001(2)
C(62) 0.031(3) 0.019(2) 0.019(2) 0.005(2) 0.012(2) 0.000(2)
C(63) 0.030(3) 0.021(2) 0.023(2) 0.002(2) 0.008(2) -0.003(2)
C(64) 0.023(2) 0.025(3) 0.022(2) 0.003(2) 0.009(2) -0.007(2)
C(65) 0.046(4) 0.026(3) 0.019(2) -0.003(2) 0.017(2) -0.001(2)
C(66) 0.037(3) 0.016(2) 0.021(2) 0.001(2) 0.012(2) -0.001(2)
C(67) 0.021(2) 0.014(2) 0.014(2) -0.005(2) 0.008(2) -0.005(2)
C(68) 0.019(2) 0.021(2) 0.018(2) -0.004(2) 0.008(2) -0.002(2)
C(69) 0.028(3) 0.028(3) 0.025(3) -0.010(2) 0.007(2) -0.004(2)
C(70) 0.047(4) 0.026(3) 0.024(3) -0.016(3) 0.011(3) -0.011(2)
C(71) 0.046(4) 0.027(3) 0.018(2) 0.008(3) 0.011(2) -0.005(2)
C(72) 0.026(3) 0.018(3) 0.024(2) 0.006(2) 0.013(2) -0.002(2)
C(73) 0.009(2) 0.013(2) 0.023(2) 0.0034(19) 0.008(2) 0.004(2)
C(74) 0.014(2) 0.015(2) 0.018(2) -0.0039(19) 0.005(2) -0.0048(19)
C(75) 0.023(2) 0.015(2) 0.025(2) -0.002(2) 0.011(2) -0.006(2)
C(76) 0.021(2) 0.008(2) 0.028(3) 0.002(2) 0.005(2) 0.004(2)
C(77) 0.022(2) 0.019(3) 0.017(2) 0.000(2) 0.006(2) 0.002(2)
C(78) 0.020(2) 0.020(2) 0.023(2) 0.002(2) 0.014(2) -0.001(2)
C(79) 0.013(2) 0.012(2) 0.015(2) -0.0017(18) 0.0057(19) -0.0026(18)
C(80) 0.017(2) 0.026(2) 0.014(2) -0.004(2) 0.007(2) -0.005(2)
C(81) 0.025(2) 0.028(3) 0.013(2) -0.006(2) 0.003(2) -0.002(2)
C(82) 0.035(3) 0.024(3) 0.017(2) -0.006(2) 0.014(2) -0.005(2)
C(83) 0.026(3) 0.028(3) 0.021(2) -0.001(2) 0.017(2) 0.001(2)
C(84) 0.012(2) 0.024(2) 0.011(2) -0.0024(19) 0.0066(18) -0.0003(19)
C(85) 0.035(3) 0.022(3) 0.032(3) 0.008(2) 0.017(3) 0.007(2)

loop_
_atom_type_symbol
_atom_type_description
_atom_type_scat_dispersion_real
_atom_type_scat_dispersion_imag
_atom_type_scat_source
C C 0.003 0.002
;
International Tables for Crystallography
(1992, Vol. C, Tables 4.2.6.8 and 6.1.1.4)
;
H H 0.000 0.000
;
International Tables for Crystallography
(1992, Vol. C, Table 6.1.1.4)
;
N N 0.006 0.003
;
International Tables for Crystallography
(1992, Vol. C, Tables 4.2.6.8 and 6.1.1.4)
;
P P 0.102 0.094
;
International Tables for Crystallography
(1992, Vol. C, Tables 4.2.6.8 and 6.1.1.4)
;
Pd Pd -0.999 1.007
;
International Tables for Crystallography
(1992, Vol. C, Tables 4.2.6.8 and 6.1.1.4)
;
Cl Cl 0.148 0.159
;
International Tables for Crystallography
(1992, Vol. C, Tables 4.2.6.8 and 6.1.1.4)
;
O O 0.011 0.006
;
International Tables for Crystallography
(1992, Vol. C, Tables 4.2.6.8 and 6.1.1.4)
;

loop_
_geom_angle_atom_site_label_1
_geom_angle_atom_site_label_2
_geom_angle_atom_site_label_3
_geom_angle
_geom_angle_publ_flag
P(1) Pd(1) P(2) 173.63(5) yes
P(1) Pd(1) C(1) 92.8(2) yes
P(1) Pd(1) C(2) 89.3(2) yes
P(2) Pd(1) C(1) 89.7(2) yes
P(2) Pd(1) C(2) 89.31(19) yes
C(1) Pd(1) C(2) 169.4(2) yes
P(3) Pd(2) P(4) 171.14(5) yes
P(3) Pd(2) C(43) 90.2(2) yes
P(3) Pd(2) C(44) 92.6(2) yes
P(4) Pd(2) C(43) 90.1(2) yes
P(4) Pd(2) C(44) 88.8(2) yes
C(43) Pd(2) C(44) 168.8(2) yes
Pd(1) P(1) C(7) 118.3(2) yes
Pd(1) P(1) C(13) 111.5(2) yes
Pd(1) P(1) C(19) 113.1(2) yes
C(7) P(1) C(13) 103.7(2) yes
C(7) P(1) C(19) 101.9(3) yes
C(13) P(1) C(19) 107.3(3) yes
Pd(1) P(2) C(25) 110.4(2) yes
Pd(1) P(2) C(31) 110.9(2) yes
Pd(1) P(2) C(37) 121.6(2) yes
C(25) P(2) C(31) 109.5(3) yes
C(25) P(2) C(37) 101.4(2) yes
C(31) P(2) C(37) 102.2(3) yes
Pd(2) P(3) C(49) 110.2(2) yes
Pd(2) P(3) C(55) 121.7(2) yes
Pd(2) P(3) C(61) 111.7(2) yes
C(49) P(3) C(55) 104.4(2) yes
C(49) P(3) C(61) 106.6(2) yes
C(55) P(3) C(61) 101.0(3) yes
Pd(2) P(4) C(67) 111.2(2) yes
Pd(2) P(4) C(73) 118.9(2) yes
Pd(2) P(4) C(79) 113.51(19) yes
C(67) P(4) C(73) 103.9(2) yes
C(67) P(4) C(79) 106.7(3) yes
C(73) P(4) C(79) 101.3(3) yes
C(2) O(2) C(3) 122.3(4) yes
C(44) O(4) C(45) 122.2(4) yes
Pd(1) C(1) N(1) 175.1(7) yes
Pd(1) C(2) O(1) 132.1(4) yes
Pd(1) C(2) O(2) 103.0(3) yes
O(1) C(2) O(2) 124.9(6) yes
O(2) C(3) C(4) 112.2(6) yes
O(2) C(3) C(5) 103.1(5) yes
O(2) C(3) C(6) 109.9(5) yes
C(4) C(3) C(5) 110.8(5) yes
C(4) C(3) C(6) 110.6(5) yes
C(5) C(3) C(6) 110.0(6) yes
P(1) C(7) C(8) 122.2(4) yes
P(1) C(7) C(12) 118.0(4) yes
C(8) C(7) C(12) 119.8(6) yes
C(7) C(8) C(9) 119.2(5) yes
C(8) C(9) C(10) 120.6(7) yes
C(9) C(10) C(11) 120.4(8) yes
C(10) C(11) C(12) 119.2(6) yes
C(7) C(12) C(11) 120.7(6) yes
P(1) C(13) C(14) 121.6(5) yes
P(1) C(13) C(18) 118.9(4) yes
C(14) C(13) C(18) 119.5(5) yes
C(13) C(14) C(15) 119.2(7) yes
C(14) C(15) C(16) 121.5(7) yes
C(15) C(16) C(17) 118.2(5) yes
C(16) C(17) C(18) 120.7(7) yes
C(13) C(18) C(17) 120.6(6) yes
P(1) C(19) C(20) 119.3(5) yes
P(1) C(19) C(24) 121.3(6) yes
C(20) C(19) C(24) 119.4(6) yes
C(19) C(20) C(21) 119.6(6) yes
C(20) C(21) C(22) 120.5(8) yes
C(21) C(22) C(23) 119.8(7) yes
C(22) C(23) C(24) 119.5(6) yes
C(19) C(24) C(23) 121.1(8) yes
P(2) C(25) C(26) 120.3(6) yes
P(2) C(25) C(30) 121.3(5) yes
C(26) C(25) C(30) 118.3(6) yes
C(25) C(26) C(27) 119.9(8) yes
C(26) C(27) C(28) 120.9(8) yes
C(27) C(28) C(29) 119.2(8) yes
C(28) C(29) C(30) 119.7(9) yes
C(25) C(30) C(29) 122.0(7) yes
P(2) C(31) C(32) 117.4(5) yes
P(2) C(31) C(36) 123.1(4) yes
C(32) C(31) C(36) 119.4(7) yes
C(31) C(32) C(33) 119.2(7) yes
C(32) C(33) C(34) 120.9(6) yes
C(33) C(34) C(35) 119.6(7) yes
C(34) C(35) C(36) 119.9(9) yes
C(31) C(36) C(35) 120.9(6) yes
P(2) C(37) C(38) 119.3(6) yes
P(2) C(37) C(42) 121.1(5) yes
C(38) C(37) C(42) 119.5(6) yes
C(37) C(38) C(39) 118.2(7) yes
C(38) C(39) C(40) 120.8(7) yes
C(39) C(40) C(41) 122.3(8) yes
C(40) C(41) C(42) 119.4(9) yes
C(37) C(42) C(41) 119.7(7) yes
Pd(2) C(43) N(2) 175.9(7) yes
Pd(2) C(44) O(3) 131.3(4) yes
Pd(2) C(44) O(4) 105.2(3) yes
O(3) C(44) O(4) 123.5(5) yes
O(4) C(45) C(46) 110.4(5) yes
O(4) C(45) C(47) 101.3(5) yes
O(4) C(45) C(48) 106.7(6) yes
C(46) C(45) C(47) 112.9(7) yes
C(46) C(45) C(48) 114.7(6) yes
C(47) C(45) C(48) 109.9(6) yes
P(3) C(49) C(50) 117.3(4) yes
P(3) C(49) C(54) 123.9(5) yes
C(50) C(49) C(54) 118.7(4) yes
C(49) C(50) C(51) 120.0(6) yes
C(50) C(51) C(52) 119.2(6) yes
C(51) C(52) C(53) 120.2(5) yes
C(52) C(53) C(54) 120.7(7) yes
C(49) C(54) C(53) 121.1(7) yes
P(3) C(55) C(56) 120.9(4) yes
P(3) C(55) C(60) 119.9(5) yes
C(56) C(55) C(60) 119.1(6) yes
C(55) C(56) C(57) 120.2(5) yes
C(56) C(57) C(58) 120.6(7) yes
C(57) C(58) C(59) 118.4(7) yes
C(58) C(59) C(60) 121.9(6) yes
C(55) C(60) C(59) 119.8(6) yes
P(3) C(61) C(62) 120.4(5) yes
P(3) C(61) C(66) 119.6(5) yes
C(62) C(61) C(66) 119.8(6) yes
C(61) C(62) C(63) 120.2(6) yes
C(62) C(63) C(64) 121.0(6) yes
C(63) C(64) C(65) 118.2(6) yes
C(64) C(65) C(66) 121.3(7) yes
C(61) C(66) C(65) 119.5(6) yes
P(4) C(67) C(68) 121.4(5) yes
P(4) C(67) C(72) 119.4(4) yes
C(68) C(67) C(72) 119.3(5) yes
C(67) C(68) C(69) 120.7(7) yes
C(68) C(69) C(70) 119.7(7) yes
C(69) C(70) C(71) 119.7(7) yes
C(70) C(71) C(72) 120.5(8) yes
C(67) C(72) C(71) 120.0(7) yes
P(4) C(73) C(74) 120.1(4) yes
P(4) C(73) C(78) 120.9(5) yes
C(74) C(73) C(78) 118.8(5) yes
C(73) C(74) C(75) 120.8(5) yes
C(74) C(75) C(76) 120.8(6) yes
C(75) C(76) C(77) 118.5(5) yes
C(76) C(77) C(78) 119.7(5) yes
C(73) C(78) C(77) 121.4(6) yes
P(4) C(79) C(80) 119.8(5) yes
P(4) C(79) C(84) 120.9(3) yes
C(80) C(79) C(84) 119.2(6) yes
C(79) C(80) C(81) 119.6(6) yes
C(80) C(81) C(82) 119.9(5) yes
C(81) C(82) C(83) 121.6(7) yes
C(82) C(83) C(84) 119.2(7) yes
C(79) C(84) C(83) 120.5(4) yes
Cl(1) C(85) Cl(2) 110.1(4) yes
C(3) C(4) H(1) 109.5 no
C(3) C(4) H(2) 109.5 no
C(3) C(4) H(3) 109.5 no
H(1) C(4) H(2) 109.5 no
H(1) C(4) H(3) 109.5 no
H(2) C(4) H(3) 109.5 no
C(3) C(5) H(4) 109.5 no
C(3) C(5) H(5) 109.5 no
C(3) C(5) H(6) 109.5 no
H(4) C(5) H(5) 109.5 no
H(4) C(5) H(6) 109.5 no
H(5) C(5) H(6) 109.5 no
C(3) C(6) H(7) 109.5 no
C(3) C(6) H(8) 109.5 no
C(3) C(6) H(9) 109.5 no
H(7) C(6) H(8) 109.5 no
H(7) C(6) H(9) 109.5 no
H(8) C(6) H(9) 109.5 no
C(7) C(8) H(10) 120.4 no
C(9) C(8) H(10) 120.4 no
C(8) C(9) H(11) 119.7 no
C(10) C(9) H(11) 119.7 no
C(9) C(10) H(12) 119.8 no
C(11) C(10) H(12) 119.8 no
C(10) C(11) H(13) 120.4 no
C(12) C(11) H(13) 120.4 no
C(7) C(12) H(14) 119.6 no
C(11) C(12) H(14) 119.6 no
C(13) C(14) H(15) 120.4 no
C(15) C(14) H(15) 120.4 no
C(14) C(15) H(16) 119.3 no
C(16) C(15) H(16) 119.3 no
C(15) C(16) H(17) 120.9 no
C(17) C(16) H(17) 120.9 no
C(16) C(17) H(18) 119.6 no
C(18) C(17) H(18) 119.6 no
C(13) C(18) H(19) 119.7 no
C(17) C(18) H(19) 119.7 no
C(19) C(20) H(20) 120.2 no
C(21) C(20) H(20) 120.2 no
C(20) C(21) H(21) 119.7 no
C(22) C(21) H(21) 119.7 no
C(21) C(22) H(22) 120.1 no
C(23) C(22) H(22) 120.1 no
C(22) C(23) H(23) 120.2 no
C(24) C(23) H(23) 120.2 no
C(19) C(24) H(24) 119.5 no
C(23) C(24) H(24) 119.5 no
C(25) C(26) H(25) 120.1 no
C(27) C(26) H(25) 120.0 no
C(26) C(27) H(26) 119.6 no
C(28) C(27) H(26) 119.6 no
C(27) C(28) H(27) 120.4 no
C(29) C(28) H(27) 120.4 no
C(28) C(29) H(28) 120.2 no
C(30) C(29) H(28) 120.2 no
C(25) C(30) H(29) 119.0 no
C(29) C(30) H(29) 119.0 no
C(31) C(32) H(30) 120.4 no
C(33) C(32) H(30) 120.4 no
C(32) C(33) H(31) 119.6 no
C(34) C(33) H(31) 119.5 no
C(33) C(34) H(32) 120.2 no
C(35) C(34) H(32) 120.2 no
C(34) C(35) H(33) 120.1 no
C(36) C(35) H(33) 120.1 no
C(31) C(36) H(34) 119.5 no
C(35) C(36) H(34) 119.5 no
C(37) C(38) H(35) 120.9 no
C(39) C(38) H(35) 120.9 no
C(38) C(39) H(36) 119.6 no
C(40) C(39) H(36) 119.6 no
C(39) C(40) H(37) 118.9 no
C(41) C(40) H(37) 118.9 no
C(40) C(41) H(38) 120.3 no
C(42) C(41) H(38) 120.3 no
C(37) C(42) H(39) 120.2 no
C(41) C(42) H(39) 120.1 no
C(45) C(46) H(40) 109.5 no
C(45) C(46) H(41) 109.5 no
C(45) C(46) H(42) 109.5 no
H(40) C(46) H(41) 109.5 no
H(40) C(46) H(42) 109.5 no
H(41) C(46) H(42) 109.5 no
C(45) C(47) H(43) 109.5 no
C(45) C(47) H(44) 109.5 no
C(45) C(47) H(45) 109.5 no
H(43) C(47) H(44) 109.5 no
H(43) C(47) H(45) 109.5 no
H(44) C(47) H(45) 109.5 no
C(45) C(48) H(46) 109.5 no
C(45) C(48) H(47) 109.5 no
C(45) C(48) H(48) 109.5 no
H(46) C(48) H(47) 109.5 no
H(46) C(48) H(48) 109.5 no
H(47) C(48) H(48) 109.5 no
C(49) C(50) H(49) 120.0 no
C(51) C(50) H(49) 120.0 no
C(50) C(51) H(50) 120.4 no
C(52) C(51) H(50) 120.4 no
C(51) C(52) H(51) 119.9 no
C(53) C(52) H(51) 119.9 no
C(52) C(53) H(52) 119.7 no
C(54) C(53) H(52) 119.7 no
C(49) C(54) H(53) 119.4 no
C(53) C(54) H(53) 119.4 no
C(55) C(56) H(54) 119.9 no
C(57) C(56) H(54) 119.9 no
C(56) C(57) H(55) 119.7 no
C(58) C(57) H(55) 119.7 no
C(57) C(58) H(56) 120.8 no
C(59) C(58) H(56) 120.8 no
C(58) C(59) H(57) 119.0 no
C(60) C(59) H(57) 119.0 no
C(55) C(60) H(58) 120.1 no
C(59) C(60) H(58) 120.1 no
C(61) C(62) H(59) 119.9 no
C(63) C(62) H(59) 119.9 no
C(62) C(63) H(60) 119.5 no
C(64) C(63) H(60) 119.5 no
C(63) C(64) H(61) 120.9 no
C(65) C(64) H(61) 120.9 no
C(64) C(65) H(62) 119.4 no
C(66) C(65) H(62) 119.4 no
C(61) C(66) H(63) 120.3 no
C(65) C(66) H(63) 120.3 no
C(67) C(68) H(64) 119.6 no
C(69) C(68) H(64) 119.6 no
C(68) C(69) H(65) 120.1 no
C(70) C(69) H(65) 120.1 no
C(69) C(70) H(66) 120.2 no
C(71) C(70) H(66) 120.1 no
C(70) C(71) H(67) 119.7 no
C(72) C(71) H(67) 119.7 no
C(67) C(72) H(68) 120.0 no
C(71) C(72) H(68) 120.0 no
C(73) C(74) H(69) 119.6 no
C(75) C(74) H(69) 119.6 no
C(74) C(75) H(70) 119.6 no
C(76) C(75) H(70) 119.6 no
C(75) C(76) H(71) 120.8 no
C(77) C(76) H(71) 120.8 no
C(76) C(77) H(72) 120.1 no
C(78) C(77) H(72) 120.1 no
C(73) C(78) H(73) 119.3 no
C(77) C(78) H(73) 119.3 no
C(79) C(80) H(74) 120.2 no
C(81) C(80) H(74) 120.2 no
C(80) C(81) H(75) 120.0 no
C(82) C(81) H(75) 120.1 no
C(81) C(82) H(76) 119.2 no
C(83) C(82) H(76) 119.2 no
C(82) C(83) H(77) 120.4 no
C(84) C(83) H(77) 120.4 no
C(79) C(84) H(78) 119.7 no
C(83) C(84) H(78) 119.7 no
Cl(1) C(85) H(79) 109.6 no
Cl(1) C(85) H(80) 109.6 no
Cl(2) C(85) H(79) 109.6 no
Cl(2) C(85) H(80) 109.6 no
H(79) C(85) H(80) 108.2 no

loop_
_geom_bond_atom_site_label_1
_geom_bond_atom_site_label_2
_geom_bond_distance
_geom_bond_publ_flag
Pd(1) P(1) 2.3281(18) yes
Pd(1) P(2) 2.3140(18) yes
Pd(1) C(1) 2.057(7) yes
Pd(1) C(2) 2.037(6) yes
Pd(2) P(3) 2.3360(17) yes
Pd(2) P(4) 2.3201(17) yes
Pd(2) C(43) 2.064(8) yes
Pd(2) C(44) 2.009(6) yes
Cl(1) C(85) 1.761(9) yes
Cl(2) C(85) 1.771(7) yes
P(1) C(7) 1.831(7) yes
P(1) C(13) 1.820(4) yes
P(1) C(19) 1.838(7) yes
P(2) C(25) 1.827(6) yes
P(2) C(31) 1.819(7) yes
P(2) C(37) 1.842(6) yes
P(3) C(49) 1.810(4) yes
P(3) C(55) 1.827(7) yes
P(3) C(61) 1.835(7) yes
P(4) C(67) 1.840(6) yes
P(4) C(73) 1.804(6) yes
P(4) C(79) 1.826(7) yes
O(1) C(2) 1.178(7) yes
O(2) C(2) 1.373(7) yes
O(2) C(3) 1.430(9) yes
O(3) C(44) 1.214(7) yes
O(4) C(44) 1.362(7) yes
O(4) C(45) 1.533(9) yes
N(1) C(1) 1.153(10) yes
N(2) C(43) 1.132(10) yes
C(3) C(4) 1.525(11) yes
C(3) C(5) 1.516(8) yes
C(3) C(6) 1.557(9) yes
C(7) C(8) 1.397(8) yes
C(7) C(12) 1.385(7) yes
C(8) C(9) 1.404(11) yes
C(9) C(10) 1.359(10) yes
C(10) C(11) 1.409(11) yes
C(11) C(12) 1.384(12) yes
C(13) C(14) 1.388(10) yes
C(13) C(18) 1.394(10) yes
C(14) C(15) 1.380(8) yes
C(15) C(16) 1.406(12) yes
C(16) C(17) 1.378(11) yes
C(17) C(18) 1.379(7) yes
C(19) C(20) 1.411(11) yes
C(19) C(24) 1.360(9) yes
C(20) C(21) 1.395(10) yes
C(21) C(22) 1.388(10) yes
C(22) C(23) 1.379(13) yes
C(23) C(24) 1.415(11) yes
C(25) C(26) 1.403(9) yes
C(25) C(30) 1.372(11) yes
C(26) C(27) 1.389(12) yes
C(27) C(28) 1.386(15) yes
C(28) C(29) 1.384(13) yes
C(29) C(30) 1.388(10) yes
C(31) C(32) 1.394(8) yes
C(31) C(36) 1.376(11) yes
C(32) C(33) 1.404(11) yes
C(33) C(34) 1.367(12) yes
C(34) C(35) 1.388(10) yes
C(35) C(36) 1.388(13) yes
C(37) C(38) 1.409(9) yes
C(37) C(42) 1.405(12) yes
C(38) C(39) 1.401(11) yes
C(39) C(40) 1.348(15) yes
C(40) C(41) 1.358(13) yes
C(41) C(42) 1.395(10) yes
C(45) C(46) 1.500(10) yes
C(45) C(47) 1.516(9) yes
C(45) C(48) 1.517(14) yes
C(49) C(50) 1.409(10) yes
C(49) C(54) 1.394(10) yes
C(50) C(51) 1.402(7) yes
C(51) C(52) 1.402(10) yes
C(52) C(53) 1.377(12) yes
C(53) C(54) 1.369(8) yes
C(55) C(56) 1.407(9) yes
C(55) C(60) 1.412(8) yes
C(56) C(57) 1.381(11) yes
C(57) C(58) 1.419(9) yes
C(58) C(59) 1.385(12) yes
C(59) C(60) 1.374(11) yes
C(61) C(62) 1.400(9) yes
C(61) C(66) 1.372(10) yes
C(62) C(63) 1.369(10) yes
C(63) C(64) 1.397(10) yes
C(64) C(65) 1.383(10) yes
C(65) C(66) 1.402(10) yes
C(67) C(68) 1.393(9) yes
C(67) C(72) 1.410(10) yes
C(68) C(69) 1.388(10) yes
C(69) C(70) 1.400(13) yes
C(70) C(71) 1.399(13) yes
C(71) C(72) 1.378(10) yes
C(73) C(74) 1.384(9) yes
C(73) C(78) 1.399(8) yes
C(74) C(75) 1.410(8) yes
C(75) C(76) 1.385(8) yes
C(76) C(77) 1.429(10) yes
C(77) C(78) 1.389(9) yes
C(79) C(80) 1.407(6) yes
C(79) C(84) 1.391(9) yes
C(80) C(81) 1.392(10) yes
C(81) C(82) 1.391(11) yes
C(82) C(83) 1.355(8) yes
C(83) C(84) 1.412(10) yes
C(4) H(1) 0.980 no
C(4) H(2) 0.980 no
C(4) H(3) 0.980 no
C(5) H(4) 0.980 no
C(5) H(5) 0.980 no
C(5) H(6) 0.980 no
C(6) H(7) 0.980 no
C(6) H(8) 0.980 no
C(6) H(9) 0.980 no
C(8) H(10) 0.950 no
C(9) H(11) 0.950 no
C(10) H(12) 0.950 no
C(11) H(13) 0.950 no
C(12) H(14) 0.950 no
C(14) H(15) 0.950 no
C(15) H(16) 0.950 no
C(16) H(17) 0.950 no
C(17) H(18) 0.950 no
C(18) H(19) 0.950 no
C(20) H(20) 0.950 no
C(21) H(21) 0.950 no
C(22) H(22) 0.950 no
C(23) H(23) 0.950 no
C(24) H(24) 0.950 no
C(26) H(25) 0.950 no
C(27) H(26) 0.950 no
C(28) H(27) 0.950 no
C(29) H(28) 0.950 no
C(30) H(29) 0.950 no
C(32) H(30) 0.950 no
C(33) H(31) 0.950 no
C(34) H(32) 0.950 no
C(35) H(33) 0.950 no
C(36) H(34) 0.950 no
C(38) H(35) 0.950 no
C(39) H(36) 0.950 no
C(40) H(37) 0.950 no
C(41) H(38) 0.950 no
C(42) H(39) 0.950 no
C(46) H(40) 0.980 no
C(46) H(41) 0.980 no
C(46) H(42) 0.980 no
C(47) H(43) 0.980 no
C(47) H(44) 0.980 no
C(47) H(45) 0.980 no
C(48) H(46) 0.980 no
C(48) H(47) 0.980 no
C(48) H(48) 0.980 no
C(50) H(49) 0.950 no
C(51) H(50) 0.950 no
C(52) H(51) 0.950 no
C(53) H(52) 0.950 no
C(54) H(53) 0.950 no
C(56) H(54) 0.950 no
C(57) H(55) 0.950 no
C(58) H(56) 0.950 no
C(59) H(57) 0.950 no
C(60) H(58) 0.950 no
C(62) H(59) 0.950 no
C(63) H(60) 0.950 no
C(64) H(61) 0.950 no
C(65) H(62) 0.950 no
C(66) H(63) 0.950 no
C(68) H(64) 0.950 no
C(69) H(65) 0.950 no
C(70) H(66) 0.950 no
C(71) H(67) 0.950 no
C(72) H(68) 0.950 no
C(74) H(69) 0.950 no
C(75) H(70) 0.950 no
C(76) H(71) 0.950 no
C(77) H(72) 0.950 no
C(78) H(73) 0.950 no
C(80) H(74) 0.950 no
C(81) H(75) 0.950 no
C(82) H(76) 0.950 no
C(83) H(77) 0.950 no
C(84) H(78) 0.950 no
C(85) H(79) 0.990 no
C(85) H(80) 0.990 no

loop_
_geom_contact_atom_site_label_1
_geom_contact_atom_site_label_2
_geom_contact_distance
_geom_contact_site_symmetry_2
Cl(1) C(53) 3.527(10) 2_655
Cl(2) C(28) 3.566(7) 2_655
O(1) C(51) 3.342(7) 2_655
O(1) C(52) 3.447(9) 2_655
O(1) C(64) 3.314(8) .
O(3) C(16) 3.363(9) 2_746
O(3) C(17) 3.276(7) 2_746
O(3) C(22) 3.584(8) .
N(1) C(81) 3.505(9) 1_556
N(1) C(82) 3.430(8) 1_556
N(2) C(34) 3.408(8) 1_554
N(2) C(85) 3.264(9) .
C(6) C(36) 3.549(10) 2_656
C(16) O(3) 3.363(9) 2_756
C(17) O(3) 3.276(7) 2_756
C(21) C(72) 3.462(10) .
C(22) O(3) 3.584(8) .
C(28) Cl(2) 3.566(7) 2_645
C(33) C(81) 3.554(10) 1_556
C(34) N(2) 3.408(8) 1_556
C(35) C(40) 3.569(13) 2_646
C(36) C(6) 3.549(10) 2_646
C(36) C(40) 3.391(11) 2_646
C(40) C(35) 3.569(13) 2_656
C(40) C(36) 3.391(11) 2_656
C(46) C(84) 3.568(8) 2_745
C(48) C(54) 3.506(13) 2_645
C(51) O(1) 3.342(7) 2_645
C(51) C(64) 3.576(10) 2_645
C(52) O(1) 3.447(9) 2_645
C(53) Cl(1) 3.527(10) 2_645
C(54) C(48) 3.506(13) 2_655
C(64) O(1) 3.314(8) .
C(64) C(51) 3.576(10) 2_655
C(72) C(21) 3.462(10) .
C(75) C(85) 3.467(12) 2_745
C(81) N(1) 3.505(9) 1_554
C(81) C(33) 3.554(10) 1_554
C(82) N(1) 3.430(8) 1_554
C(84) C(46) 3.568(8) 2_755
C(85) N(2) 3.264(9) .
C(85) C(75) 3.467(12) 2_755
Pd(1) H(62) 3.067 .
Cl(1) H(13) 2.871 .
Cl(1) H(41) 3.424 1_565
Cl(1) H(52) 3.277 2_655
Cl(1) H(54) 3.045 2_655
Cl(1) H(55) 3.595 2_655
Cl(1) H(60) 3.587 .
Cl(1) H(77) 3.472 2_755
Cl(2) H(26) 3.411 2_655
Cl(2) H(27) 2.956 2_655
Cl(2) H(41) 3.387 1_565
Cl(2) H(64) 2.965 2_755
Cl(2) H(78) 3.219 2_755
O(1) H(50) 2.724 2_655
O(1) H(51) 2.931 2_655
O(1) H(61) 2.508 .
O(1) H(62) 3.339 .
O(3) H(17) 2.850 2_746
O(3) H(18) 2.671 2_746
O(3) H(22) 2.759 .
N(1) H(11) 2.911 2_746
N(1) H(37) 3.028 2_646
N(1) H(38) 3.031 2_646
N(1) H(75) 2.937 1_556
N(1) H(76) 2.768 1_556
N(2) H(31) 3.184 1_554
N(2) H(32) 2.649 1_554
N(2) H(55) 2.743 2_655
N(2) H(71) 3.548 2_755
N(2) H(80) 2.279 .
C(1) H(11) 3.332 2_746
C(1) H(38) 3.507 2_646
C(1) H(75) 3.450 1_556
C(1) H(76) 3.185 1_556
C(2) H(61) 3.416 .
C(2) H(62) 3.513 .
C(4) H(15) 2.900 2_756
C(4) H(16) 3.230 2_756
C(4) H(51) 3.374 2_655
C(5) H(21) 3.239 2_756
C(5) H(26) 3.148 2_656
C(5) H(72) 3.132 2_756
C(5) H(73) 3.191 2_756
C(6) H(33) 3.282 2_656
C(6) H(34) 2.796 2_656
C(10) H(67) 3.390 .
C(10) H(76) 3.544 2_755
C(11) H(51) 3.538 2_655
C(11) H(67) 3.005 .
C(12) H(61) 3.390 .
C(12) H(67) 3.506 .
C(14) H(1) 3.307 2_746
C(14) H(2) 3.217 2_746
C(14) H(11) 3.561 2_746
C(14) H(12) 3.397 2_746
C(15) H(2) 3.235 2_746
C(15) H(12) 3.180 2_746
C(15) H(52) 3.517 1_656
C(15) H(57) 3.241 2_756
C(16) H(12) 3.471 2_746
C(16) H(46) 3.309 2_756
C(16) H(52) 3.404 1_656
C(16) H(57) 3.102 2_756
C(16) H(77) 3.458 1_556
C(17) H(22) 3.144 2_756
C(17) H(72) 3.366 2_756
C(17) H(76) 3.337 1_556
C(17) H(77) 3.340 1_556
C(18) H(72) 3.351 2_756
C(18) H(76) 3.258 1_556
C(19) H(11) 3.476 2_746
C(20) H(1) 3.252 2_746
C(21) H(1) 3.139 2_746
C(21) H(5) 3.035 2_746
C(21) H(6) 3.494 2_746
C(21) H(68) 3.555 .
C(21) H(73) 3.164 .
C(22) H(1) 3.555 2_746
C(22) H(58) 3.138 .
C(22) H(73) 3.237 .
C(23) H(10) 3.130 2_746
C(23) H(11) 3.406 2_746
C(23) H(58) 3.013 .
C(23) H(63) 3.436 .
C(24) H(11) 2.926 2_746
C(24) H(63) 3.499 .
C(25) H(38) 3.279 2_646
C(25) H(62) 3.343 .
C(26) H(4) 3.597 2_646
C(26) H(8) 3.060 2_646
C(27) H(4) 2.895 2_646
C(27) H(8) 3.318 2_646
C(27) H(9) 3.574 2_646
C(27) H(44) 3.558 2_655
C(28) H(39) 3.529 2_646
C(29) H(38) 3.093 2_646
C(29) H(39) 3.564 2_646
C(29) H(63) 3.501 .
C(30) H(38) 2.851 2_646
C(30) H(62) 2.927 .
C(31) H(75) 3.533 1_556
C(32) H(72) 3.536 2_756
C(32) H(75) 3.231 1_556
C(33) H(27) 3.389 2_656
C(33) H(71) 3.139 2_756
C(33) H(75) 3.140 1_556
C(34) H(56) 3.101 2_656
C(34) H(74) 3.374 1_556
C(34) H(75) 3.360 1_556
C(35) H(7) 3.211 2_646
C(35) H(37) 3.302 2_646
C(35) H(50) 3.524 1_556
C(35) H(56) 3.518 2_656
C(36) H(7) 3.330 2_646
C(36) H(8) 3.198 2_646
C(36) H(9) 3.542 2_646
C(36) H(37) 3.131 2_646
C(38) H(43) 3.570 2_655
C(38) H(45) 3.258 2_655
C(38) H(50) 2.998 2_655
C(38) H(61) 3.582 .
C(39) H(33) 3.464 2_656
C(39) H(45) 2.905 2_655
C(39) H(50) 2.862 2_655
C(40) H(33) 3.524 2_656
C(40) H(34) 3.197 2_656
C(40) H(75) 3.257 2_655
C(41) H(34) 3.214 2_656
C(43) H(32) 3.089 1_554
C(43) H(80) 3.175 .
C(44) H(22) 3.525 .
C(46) H(64) 3.527 2_745
C(46) H(65) 3.548 2_745
C(46) H(77) 3.359 2_745
C(46) H(78) 2.979 2_745
C(47) H(35) 3.288 2_645
C(47) H(36) 3.172 2_645
C(47) H(65) 3.427 2_745
C(48) H(17) 3.343 2_746
C(48) H(52) 3.183 2_645
C(48) H(53) 2.745 2_645
C(49) H(60) 3.521 2_645
C(50) H(33) 3.549 1_554
C(50) H(36) 3.322 2_645
C(50) H(60) 3.316 2_645
C(50) H(61) 3.489 2_645
C(51) H(7) 3.530 2_645
C(51) H(33) 2.859 1_554
C(51) H(36) 3.193 2_645
C(51) H(60) 3.426 2_645
C(51) H(61) 2.800 2_645
C(52) H(7) 3.487 2_645
C(52) H(13) 3.599 2_645
C(52) H(16) 3.479 1_454
C(52) H(33) 3.274 1_554
C(52) H(61) 3.273 2_645
C(53) H(16) 3.540 1_454
C(53) H(46) 3.299 2_655
C(53) H(47) 3.364 2_655
C(53) H(56) 3.514 2_655
C(54) H(46) 3.462 2_655
C(54) H(47) 2.910 2_655
C(56) H(59) 3.492 2_645
C(56) H(60) 2.818 2_645
C(57) H(28) 3.381 .
C(57) H(59) 2.914 2_645
C(57) H(60) 3.245 2_645
C(58) H(28) 3.026 .
C(58) H(32) 3.405 2_646
C(58) H(59) 3.501 2_645
C(59) H(17) 3.252 2_746
C(59) H(23) 3.292 .
C(59) H(28) 3.265 .
C(60) H(17) 3.498 2_746
C(60) H(23) 3.161 .
C(62) H(48) 3.569 2_655
C(62) H(55) 3.434 2_655
C(63) H(14) 3.531 .
C(63) H(43) 3.407 2_655
C(63) H(48) 3.409 2_655
C(63) H(54) 3.387 2_655
C(64) H(14) 2.728 .
C(64) H(35) 3.267 .
C(64) H(43) 3.168 2_655
C(64) H(50) 3.419 2_655
C(65) H(14) 2.938 .
C(65) H(29) 3.439 .
C(65) H(35) 3.405 .
C(65) H(43) 3.528 2_655
C(67) H(21) 3.020 .
C(67) H(70) 2.830 2_755
C(68) H(21) 3.339 .
C(68) H(40) 2.893 2_755
C(68) H(70) 3.117 2_755
C(69) H(21) 3.588 .
C(69) H(40) 2.803 2_755
C(69) H(70) 3.369 2_755
C(70) H(21) 3.526 .
C(70) H(69) 3.381 2_755
C(70) H(70) 3.365 2_755
C(71) H(20) 3.363 .
C(71) H(21) 3.196 .
C(71) H(70) 3.118 2_755
C(71) H(79) 3.441 .
C(72) H(21) 2.912 .
C(72) H(70) 2.860 2_755
C(74) H(79) 2.917 2_745
C(75) H(79) 2.954 2_745
C(75) H(80) 3.303 2_745
C(76) H(18) 3.386 2_746
C(76) H(31) 2.973 2_746
C(77) H(6) 3.017 2_746
C(77) H(18) 2.811 2_746
C(77) H(19) 3.443 2_746
C(77) H(31) 3.302 2_746
C(78) H(6) 3.157 2_746
C(78) H(18) 3.207 2_746
C(78) H(21) 3.440 .
C(78) H(22) 3.246 .
C(79) H(70) 3.342 2_755
C(79) H(71) 3.061 2_755
C(80) H(71) 2.939 2_755
C(81) H(37) 3.106 2_645
C(81) H(71) 2.922 2_755
C(82) H(12) 3.334 2_745
C(82) H(71) 3.052 2_755
C(83) H(12) 3.452 2_745
C(83) H(18) 3.550 1_554
C(83) H(41) 3.160 2_755
C(83) H(42) 3.548 2_755
C(83) H(71) 3.171 2_755
C(83) H(79) 3.381 2_745
C(84) H(40) 3.510 2_755
C(84) H(41) 3.086 2_755
C(84) H(42) 3.543 2_755
C(84) H(70) 3.343 2_755
C(84) H(71) 3.155 2_755
C(84) H(79) 3.141 2_745
C(85) H(55) 3.466 2_655
C(85) H(70) 3.492 2_755
C(85) H(78) 3.380 2_755
H(1) C(14) 3.307 2_756
H(1) C(20) 3.252 2_756
H(1) C(21) 3.139 2_756
H(1) C(22) 3.555 2_756
H(1) H(15) 2.483 2_756
H(1) H(16) 3.513 2_756
H(1) H(20) 3.509 2_756
H(1) H(21) 3.317 2_756
H(2) C(14) 3.217 2_756
H(2) C(15) 3.235 2_756
H(2) H(15) 2.592 2_756
H(2) H(16) 2.612 2_756
H(2) H(51) 3.073 2_655
H(3) H(15) 3.198 2_756
H(3) H(16) 3.109 2_756
H(3) H(51) 2.845 2_655
H(4) C(26) 3.597 2_656
H(4) C(27) 2.895 2_656
H(4) H(25) 3.549 2_656
H(4) H(26) 2.216 2_656
H(4) H(72) 3.099 2_756
H(4) H(73) 3.362 2_756
H(5) C(21) 3.035 2_756
H(5) H(21) 2.520 2_756
H(5) H(26) 3.369 2_656
H(5) H(73) 3.102 2_756
H(6) C(21) 3.494 2_756
H(6) C(77) 3.017 2_756
H(6) C(78) 3.157 2_756
H(6) H(21) 3.097 2_756
H(6) H(22) 3.434 2_756
H(6) H(72) 2.342 2_756
H(6) H(73) 2.624 2_756
H(7) C(35) 3.211 2_656
H(7) C(36) 3.330 2_656
H(7) C(51) 3.530 2_655
H(7) C(52) 3.487 2_655
H(7) H(33) 2.542 2_656
H(7) H(34) 2.785 2_656
H(7) H(50) 3.005 2_655
H(7) H(51) 2.908 2_655
H(8) C(26) 3.060 2_656
H(8) C(27) 3.318 2_656
H(8) C(36) 3.198 2_656
H(8) H(25) 2.721 2_656
H(8) H(26) 3.186 2_656
H(8) H(33) 3.374 2_656
H(8) H(34) 2.431 2_656
H(9) C(27) 3.574 2_656
H(9) C(36) 3.542 2_656
H(9) H(26) 3.591 2_656
H(9) H(33) 3.483 2_656
H(9) H(34) 2.705 2_656
H(10) C(23) 3.130 2_756
H(10) H(23) 2.914 2_756
H(11) N(1) 2.911 2_756
H(11) C(1) 3.332 2_756
H(11) C(14) 3.561 2_756
H(11) C(19) 3.476 2_756
H(11) C(23) 3.406 2_756
H(11) C(24) 2.926 2_756
H(11) H(15) 3.491 2_756
H(11) H(23) 3.533 2_756
H(11) H(24) 2.752 2_756
H(12) C(14) 3.397 2_756
H(12) C(15) 3.180 2_756
H(12) C(16) 3.471 2_756
H(12) C(82) 3.334 2_755
H(12) C(83) 3.452 2_755
H(12) H(16) 3.374 2_756
H(12) H(67) 3.590 .
H(12) H(76) 2.736 2_755
H(12) H(77) 2.990 2_755
H(13) Cl(1) 2.871 .
H(13) C(52) 3.599 2_655
H(13) H(51) 3.283 2_655
H(13) H(52) 3.562 2_655
H(13) H(67) 2.950 .
H(14) C(63) 3.531 .
H(14) C(64) 2.728 .
H(14) C(65) 2.938 .
H(14) H(61) 2.605 .
H(14) H(62) 2.970 .
H(15) C(4) 2.900 2_746
H(15) H(1) 2.483 2_746
H(15) H(2) 2.592 2_746
H(15) H(3) 3.198 2_746
H(15) H(11) 3.491 2_746
H(16) C(4) 3.230 2_746
H(16) C(52) 3.479 1_656
H(16) C(53) 3.540 1_656
H(16) H(1) 3.513 2_746
H(16) H(2) 2.612 2_746
H(16) H(3) 3.109 2_746
H(16) H(12) 3.374 2_746
H(16) H(51) 2.832 1_656
H(16) H(52) 2.960 1_656
H(16) H(57) 2.988 2_756
H(17) O(3) 2.850 2_756
H(17) C(48) 3.343 2_756
H(17) C(59) 3.252 2_756
H(17) C(60) 3.498 2_756
H(17) H(46) 2.379 2_756
H(17) H(52) 2.772 1_656
H(17) H(57) 2.693 2_756
H(17) H(58) 3.171 2_756
H(17) H(77) 3.424 1_556
H(18) O(3) 2.671 2_756
H(18) C(76) 3.386 2_756
H(18) C(77) 2.811 2_756
H(18) C(78) 3.207 2_756
H(18) C(83) 3.550 1_556
H(18) H(22) 2.904 2_756
H(18) H(42) 3.192 2_756
H(18) H(72) 2.737 2_756
H(18) H(73) 3.383 2_756
H(18) H(76) 3.447 1_556
H(18) H(77) 3.183 1_556
H(19) C(77) 3.443 2_756
H(19) H(72) 2.706 2_756
H(19) H(76) 3.299 1_556
H(20) C(71) 3.363 .
H(20) H(1) 3.509 2_746
H(20) H(67) 3.239 .
H(21) C(5) 3.239 2_746
H(21) C(67) 3.020 .
H(21) C(68) 3.339 .
H(21) C(69) 3.588 .
H(21) C(70) 3.526 .
H(21) C(71) 3.196 .
H(21) C(72) 2.912 .
H(21) C(78) 3.440 .
H(21) H(1) 3.317 2_746
H(21) H(5) 2.520 2_746
H(21) H(6) 3.097 2_746
H(21) H(68) 3.226 .
H(21) H(73) 2.504 .
H(22) O(3) 2.759 .
H(22) C(17) 3.144 2_746
H(22) C(44) 3.525 .
H(22) C(78) 3.246 .
H(22) H(6) 3.434 2_746
H(22) H(18) 2.904 2_746
H(22) H(58) 2.844 .
H(22) H(73) 2.663 .
H(23) C(59) 3.292 .
H(23) C(60) 3.161 .
H(23) H(10) 2.914 2_746
H(23) H(11) 3.533 2_746
H(23) H(57) 2.877 .
H(23) H(58) 2.640 .
H(23) H(63) 3.472 .
H(24) H(11) 2.752 2_746
H(24) H(62) 3.399 .
H(24) H(63) 3.539 .
H(25) H(4) 3.549 2_646
H(25) H(8) 2.721 2_646
H(26) Cl(2) 3.411 2_645
H(26) C(5) 3.148 2_646
H(26) H(4) 2.216 2_646
H(26) H(5) 3.369 2_646
H(26) H(8) 3.186 2_646
H(26) H(9) 3.591 2_646
H(26) H(44) 3.495 2_655
H(26) H(65) 3.234 1_455
H(27) Cl(2) 2.956 2_645
H(27) C(33) 3.389 2_646
H(27) H(31) 3.078 2_646
H(27) H(55) 3.357 .
H(28) C(57) 3.381 .
H(28) C(58) 3.026 .
H(28) C(59) 3.265 .
H(28) H(38) 3.326 2_646
H(28) H(56) 3.188 .
H(28) H(57) 3.551 .
H(28) H(63) 3.185 .
H(29) C(65) 3.439 .
H(29) H(38) 2.974 2_646
H(29) H(62) 2.641 .
H(29) H(63) 3.328 .
H(30) H(72) 2.861 2_756
H(31) N(2) 3.184 1_556
H(31) C(76) 2.973 2_756
H(31) C(77) 3.302 2_756
H(31) H(27) 3.078 2_656
H(31) H(71) 2.452 2_756
H(31) H(72) 3.071 2_756
H(31) H(75) 3.467 1_556
H(32) N(2) 2.649 1_556
H(32) C(43) 3.089 1_556
H(32) C(58) 3.405 2_656
H(32) H(55) 3.204 2_656
H(32) H(56) 2.632 2_656
H(32) H(74) 3.210 1_556
H(33) C(6) 3.282 2_646
H(33) C(39) 3.464 2_646
H(33) C(40) 3.524 2_646
H(33) C(50) 3.549 1_556
H(33) C(51) 2.859 1_556
H(33) C(52) 3.274 1_556
H(33) H(7) 2.542 2_646
H(33) H(8) 3.374 2_646
H(33) H(9) 3.483 2_646
H(33) H(36) 3.328 2_646
H(33) H(37) 3.479 2_646
H(33) H(50) 2.655 1_556
H(33) H(51) 3.357 1_556
H(33) H(56) 3.421 2_656
H(34) C(6) 2.796 2_646
H(34) C(40) 3.197 2_646
H(34) C(41) 3.214 2_646
H(34) H(7) 2.785 2_646
H(34) H(8) 2.431 2_646
H(34) H(9) 2.705 2_646
H(34) H(37) 3.184 2_646
H(34) H(38) 3.182 2_646
H(35) C(47) 3.288 2_655
H(35) C(64) 3.267 .
H(35) C(65) 3.405 .
H(35) H(43) 2.896 2_655
H(35) H(44) 3.455 2_655
H(35) H(45) 2.996 2_655
H(35) H(50) 2.816 2_655
H(35) H(61) 2.788 .
H(35) H(62) 3.029 .
H(36) C(47) 3.172 2_655
H(36) C(50) 3.322 2_655
H(36) C(51) 3.193 2_655
H(36) H(33) 3.328 2_656
H(36) H(43) 3.273 2_655
H(36) H(45) 2.305 2_655
H(36) H(49) 2.790 2_655
H(36) H(50) 2.532 2_655
H(36) H(74) 3.419 2_655
H(37) N(1) 3.028 2_656
H(37) C(35) 3.302 2_656
H(37) C(36) 3.131 2_656
H(37) C(81) 3.106 2_655
H(37) H(33) 3.479 2_656
H(37) H(34) 3.184 2_656
H(37) H(74) 3.570 2_655
H(37) H(75) 2.321 2_655
H(38) N(1) 3.031 2_656
H(38) C(1) 3.507 2_656
H(38) C(25) 3.279 2_656
H(38) C(29) 3.093 2_656
H(38) C(30) 2.851 2_656
H(38) H(28) 3.326 2_656
H(38) H(29) 2.974 2_656
H(38) H(34) 3.182 2_656
H(39) C(28) 3.529 2_656
H(39) C(29) 3.564 2_656
H(40) C(68) 2.893 2_745
H(40) C(69) 2.803 2_745
H(40) C(84) 3.510 2_745
H(40) H(64) 2.763 2_745
H(40) H(65) 2.597 2_745
H(40) H(78) 2.803 2_745
H(41) Cl(1) 3.424 1_545
H(41) Cl(2) 3.387 1_545
H(41) C(83) 3.160 2_745
H(41) C(84) 3.086 2_745
H(41) H(64) 3.436 2_745
H(41) H(77) 2.655 2_745
H(41) H(78) 2.489 2_745
H(42) C(83) 3.548 2_745
H(42) C(84) 3.543 2_745
H(42) H(18) 3.192 2_746
H(42) H(77) 3.214 2_745
H(42) H(78) 3.185 2_745
H(43) C(38) 3.570 2_645
H(43) C(63) 3.407 2_645
H(43) C(64) 3.168 2_645
H(43) C(65) 3.528 2_645
H(43) H(35) 2.896 2_645
H(43) H(36) 3.273 2_645
H(43) H(61) 3.295 2_645
H(44) C(27) 3.558 2_645
H(44) H(26) 3.495 2_645
H(44) H(35) 3.455 2_645
H(44) H(65) 2.876 2_745
H(45) C(38) 3.258 2_645
H(45) C(39) 2.905 2_645
H(45) H(35) 2.996 2_645
H(45) H(36) 2.305 2_645
H(45) H(65) 3.170 2_745
H(46) C(16) 3.309 2_746
H(46) C(53) 3.299 2_645
H(46) C(54) 3.462 2_645
H(46) H(17) 2.379 2_746
H(46) H(52) 2.582 2_645
H(46) H(53) 2.912 2_645
H(47) C(53) 3.364 2_645
H(47) C(54) 2.910 2_645
H(47) H(52) 3.014 2_645
H(47) H(53) 2.071 2_645
H(48) C(62) 3.569 2_645
H(48) C(63) 3.409 2_645
H(48) H(52) 3.517 2_645
H(48) H(53) 2.857 2_645
H(48) H(59) 3.585 2_645
H(48) H(60) 3.254 2_645
H(49) H(36) 2.790 2_645
H(50) O(1) 2.724 2_645
H(50) C(35) 3.524 1_554
H(50) C(38) 2.998 2_645
H(50) C(39) 2.862 2_645
H(50) C(64) 3.419 2_645
H(50) H(7) 3.005 2_645
H(50) H(33) 2.655 1_554
H(50) H(35) 2.816 2_645
H(50) H(36) 2.532 2_645
H(50) H(61) 2.559 2_645
H(51) O(1) 2.931 2_645
H(51) C(4) 3.374 2_645
H(51) C(11) 3.538 2_645
H(51) H(2) 3.073 2_645
H(51) H(3) 2.845 2_645
H(51) H(7) 2.908 2_645
H(51) H(13) 3.283 2_645
H(51) H(16) 2.832 1_454
H(51) H(33) 3.357 1_554
H(51) H(61) 3.375 2_645
H(52) Cl(1) 3.277 2_645
H(52) C(15) 3.517 1_454
H(52) C(16) 3.404 1_454
H(52) C(48) 3.183 2_655
H(52) H(13) 3.562 2_645
H(52) H(16) 2.960 1_454
H(52) H(17) 2.772 1_454
H(52) H(46) 2.582 2_655
H(52) H(47) 3.014 2_655
H(52) H(48) 3.517 2_655
H(52) H(57) 3.339 2_655
H(53) C(48) 2.745 2_655
H(53) H(46) 2.912 2_655
H(53) H(47) 2.071 2_655
H(53) H(48) 2.857 2_655
H(54) Cl(1) 3.045 2_645
H(54) C(63) 3.387 2_645
H(54) H(60) 2.485 2_645
H(55) Cl(1) 3.595 2_645
H(55) N(2) 2.743 2_645
H(55) C(62) 3.434 2_645
H(55) C(85) 3.466 2_645
H(55) H(27) 3.357 .
H(55) H(32) 3.204 2_646
H(55) H(59) 2.640 2_645
H(55) H(60) 3.252 2_645
H(55) H(80) 2.959 2_645
H(56) C(34) 3.101 2_646
H(56) C(35) 3.518 2_646
H(56) C(53) 3.514 2_645
H(56) H(28) 3.188 .
H(56) H(32) 2.632 2_646
H(56) H(33) 3.421 2_646
H(57) C(15) 3.241 2_746
H(57) C(16) 3.102 2_746
H(57) H(16) 2.988 2_746
H(57) H(17) 2.693 2_746
H(57) H(23) 2.877 .
H(57) H(28) 3.551 .
H(57) H(52) 3.339 2_645
H(58) C(22) 3.138 .
H(58) C(23) 3.013 .
H(58) H(17) 3.171 2_746
H(58) H(22) 2.844 .
H(58) H(23) 2.640 .
H(59) C(56) 3.492 2_655
H(59) C(57) 2.914 2_655
H(59) C(58) 3.501 2_655
H(59) H(48) 3.585 2_655
H(59) H(55) 2.640 2_655
H(60) Cl(1) 3.587 .
H(60) C(49) 3.521 2_655
H(60) C(50) 3.316 2_655
H(60) C(51) 3.426 2_655
H(60) C(56) 2.818 2_655
H(60) C(57) 3.245 2_655
H(60) H(48) 3.254 2_655
H(60) H(54) 2.485 2_655
H(60) H(55) 3.252 2_655
H(61) O(1) 2.508 .
H(61) C(2) 3.416 .
H(61) C(12) 3.390 .
H(61) C(38) 3.582 .
H(61) C(50) 3.489 2_655
H(61) C(51) 2.800 2_655
H(61) C(52) 3.273 2_655
H(61) H(14) 2.605 .
H(61) H(35) 2.788 .
H(61) H(43) 3.295 2_655
H(61) H(50) 2.559 2_655
H(61) H(51) 3.375 2_655
H(62) Pd(1) 3.067 .
H(62) O(1) 3.339 .
H(62) C(2) 3.513 .
H(62) C(25) 3.343 .
H(62) C(30) 2.927 .
H(62) H(14) 2.970 .
H(62) H(24) 3.399 .
H(62) H(29) 2.641 .
H(62) H(35) 3.029 .
H(63) C(23) 3.436 .
H(63) C(24) 3.499 .
H(63) C(29) 3.501 .
H(63) H(23) 3.472 .
H(63) H(24) 3.539 .
H(63) H(28) 3.185 .
H(63) H(29) 3.328 .
H(64) Cl(2) 2.965 2_745
H(64) C(46) 3.527 2_755
H(64) H(40) 2.763 2_755
H(64) H(41) 3.436 2_755
H(65) C(46) 3.548 2_755
H(65) C(47) 3.427 2_755
H(65) H(26) 3.234 1_655
H(65) H(40) 2.597 2_755
H(65) H(44) 2.876 2_755
H(65) H(45) 3.170 2_755
H(66) H(69) 3.439 2_755
H(67) C(10) 3.390 .
H(67) C(11) 3.005 .
H(67) C(12) 3.506 .
H(67) H(12) 3.590 .
H(67) H(13) 2.950 .
H(67) H(20) 3.239 .
H(67) H(79) 3.125 .
H(67) H(80) 3.541 .
H(68) C(21) 3.555 .
H(68) H(21) 3.226 .
H(68) H(70) 3.283 2_755
H(68) H(80) 3.299 .
H(69) C(70) 3.381 2_745
H(69) H(66) 3.439 2_745
H(69) H(79) 2.935 2_745
H(70) C(67) 2.830 2_745
H(70) C(68) 3.117 2_745
H(70) C(69) 3.369 2_745
H(70) C(70) 3.365 2_745
H(70) C(71) 3.118 2_745
H(70) C(72) 2.860 2_745
H(70) C(79) 3.342 2_745
H(70) C(84) 3.343 2_745
H(70) C(85) 3.492 2_745
H(70) H(68) 3.283 2_745
H(70) H(78) 3.333 2_745
H(70) H(79) 2.974 2_745
H(70) H(80) 3.160 2_745
H(71) N(2) 3.548 2_745
H(71) C(33) 3.139 2_746
H(71) C(79) 3.061 2_745
H(71) C(80) 2.939 2_745
H(71) C(81) 2.922 2_745
H(71) C(82) 3.052 2_745
H(71) C(83) 3.171 2_745
H(71) C(84) 3.155 2_745
H(71) H(31) 2.452 2_746
H(71) H(74) 3.429 2_745
H(71) H(75) 3.390 2_745
H(71) H(76) 3.591 2_745
H(72) C(5) 3.132 2_746
H(72) C(17) 3.366 2_746
H(72) C(18) 3.351 2_746
H(72) C(32) 3.536 2_746
H(72) H(4) 3.099 2_746
H(72) H(6) 2.342 2_746
H(72) H(18) 2.737 2_746
H(72) H(19) 2.706 2_746
H(72) H(30) 2.861 2_746
H(72) H(31) 3.071 2_746
H(73) C(5) 3.191 2_746
H(73) C(21) 3.164 .
H(73) C(22) 3.237 .
H(73) H(4) 3.362 2_746
H(73) H(5) 3.102 2_746
H(73) H(6) 2.624 2_746
H(73) H(18) 3.383 2_746
H(73) H(21) 2.504 .
H(73) H(22) 2.663 .
H(74) C(34) 3.374 1_554
H(74) H(32) 3.210 1_554
H(74) H(36) 3.419 2_645
H(74) H(37) 3.570 2_645
H(74) H(71) 3.429 2_755
H(75) N(1) 2.937 1_554
H(75) C(1) 3.450 1_554
H(75) C(31) 3.533 1_554
H(75) C(32) 3.231 1_554
H(75) C(33) 3.140 1_554
H(75) C(34) 3.360 1_554
H(75) C(40) 3.257 2_645
H(75) H(31) 3.467 1_554
H(75) H(37) 2.321 2_645
H(75) H(71) 3.390 2_755
H(76) N(1) 2.768 1_554
H(76) C(1) 3.185 1_554
H(76) C(10) 3.544 2_745
H(76) C(17) 3.337 1_554
H(76) C(18) 3.258 1_554
H(76) H(12) 2.736 2_745
H(76) H(18) 3.447 1_554
H(76) H(19) 3.299 1_554
H(76) H(71) 3.591 2_755
H(77) Cl(1) 3.472 2_745
H(77) C(16) 3.458 1_554
H(77) C(17) 3.340 1_554
H(77) C(46) 3.359 2_755
H(77) H(12) 2.990 2_745
H(77) H(17) 3.424 1_554
H(77) H(18) 3.183 1_554
H(77) H(41) 2.655 2_755
H(77) H(42) 3.214 2_755
H(77) H(79) 3.259 2_745
H(78) Cl(2) 3.219 2_745
H(78) C(46) 2.979 2_755
H(78) C(85) 3.380 2_745
H(78) H(40) 2.803 2_755
H(78) H(41) 2.489 2_755
H(78) H(42) 3.185 2_755
H(78) H(70) 3.333 2_755
H(78) H(79) 2.837 2_745
H(79) C(71) 3.441 .
H(79) C(74) 2.917 2_755
H(79) C(75) 2.954 2_755
H(79) C(83) 3.381 2_755
H(79) C(84) 3.141 2_755
H(79) H(67) 3.125 .
H(79) H(69) 2.935 2_755
H(79) H(70) 2.974 2_755
H(79) H(77) 3.259 2_755
H(79) H(78) 2.837 2_755
H(80) N(2) 2.279 .
H(80) C(43) 3.175 .
H(80) C(75) 3.303 2_755
H(80) H(55) 2.959 2_655
H(80) H(67) 3.541 .
H(80) H(68) 3.299 .
H(80) H(70) 3.160 2_755

loop_
_geom_torsion_atom_site_label_1
_geom_torsion_atom_site_label_2
_geom_torsion_atom_site_label_3
_geom_torsion_atom_site_label_4
_geom_torsion
P(1) Pd(1) P(2) C(25) 47.5(6)
P(1) Pd(1) P(2) C(31) 169.1(5)
P(1) Pd(1) P(2) C(37) -70.9(6)
P(2) Pd(1) P(1) C(7) 67.1(6)
P(2) Pd(1) P(1) C(13) -172.9(5)
P(2) Pd(1) P(1) C(19) -51.9(6)
P(1) Pd(1) C(1) N(1) 124(6)
C(1) Pd(1) P(1) C(7) 180.0(2)
C(1) Pd(1) P(1) C(13) -60.0(3)
C(1) Pd(1) P(1) C(19) 61.0(2)
P(1) Pd(1) C(2) O(1) 93.0(7)
P(1) Pd(1) C(2) O(2) -89.6(4)
C(2) Pd(1) P(1) C(7) -10.4(2)
C(2) Pd(1) P(1) C(13) 109.7(3)
C(2) Pd(1) P(1) C(19) -129.3(2)
P(2) Pd(1) C(1) N(1) -62(6)
C(1) Pd(1) P(2) C(25) -65.6(2)
C(1) Pd(1) P(2) C(31) 56.0(3)
C(1) Pd(1) P(2) C(37) 176.1(3)
P(2) Pd(1) C(2) O(1) -80.8(7)
P(2) Pd(1) C(2) O(2) 96.6(4)
C(2) Pd(1) P(2) C(25) 124.9(2)
C(2) Pd(1) P(2) C(31) -113.5(2)
C(2) Pd(1) P(2) C(37) 6.6(3)
C(1) Pd(1) C(2) O(1) -165.2(12)
C(1) Pd(1) C(2) O(2) 12.2(17)
C(2) Pd(1) C(1) N(1) 23(7)
P(3) Pd(2) P(4) C(67) -30.0(4)
P(3) Pd(2) P(4) C(73) 90.6(4)
P(3) Pd(2) P(4) C(79) -150.4(4)
P(4) Pd(2) P(3) C(49) 156.2(4)
P(4) Pd(2) P(3) C(55) -81.2(4)
P(4) Pd(2) P(3) C(61) 37.9(5)
P(3) Pd(2) C(43) N(2) -123(8)
C(43) Pd(2) P(3) C(49) 64.3(3)
C(43) Pd(2) P(3) C(55) -173.1(3)
C(43) Pd(2) P(3) C(61) -54.0(2)
P(3) Pd(2) C(44) O(3) -95.9(7)
P(3) Pd(2) C(44) O(4) 82.1(4)
C(44) Pd(2) P(3) C(49) -104.8(3)
C(44) Pd(2) P(3) C(55) 17.8(2)
C(44) Pd(2) P(3) C(61) 136.9(2)
P(4) Pd(2) C(43) N(2) 66(8)
C(43) Pd(2) P(4) C(67) 61.9(2)
C(43) Pd(2) P(4) C(73) -177.5(3)
C(43) Pd(2) P(4) C(79) -58.5(2)
P(4) Pd(2) C(44) O(3) 75.4(7)
P(4) Pd(2) C(44) O(4) -106.7(4)
C(44) Pd(2) P(4) C(67) -129.3(2)
C(44) Pd(2) P(4) C(73) -8.7(3)
C(44) Pd(2) P(4) C(79) 110.3(2)
C(43) Pd(2) C(44) O(3) 160.0(11)
C(43) Pd(2) C(44) O(4) -22.0(17)
C(44) Pd(2) C(43) N(2) -19(9)
Pd(1) P(1) C(7) C(8) 122.3(6)
Pd(1) P(1) C(7) C(12) -59.8(6)
Pd(1) P(1) C(13) C(14) 151.2(5)
Pd(1) P(1) C(13) C(18) -31.2(6)
Pd(1) P(1) C(19) C(20) 153.4(3)
Pd(1) P(1) C(19) C(24) -25.8(5)
C(7) P(1) C(13) C(14) -80.5(7)
C(7) P(1) C(13) C(18) 97.2(6)
C(13) P(1) C(7) C(8) -1.7(7)
C(13) P(1) C(7) C(12) 176.2(6)
C(7) P(1) C(19) C(20) 25.3(5)
C(7) P(1) C(19) C(24) -153.9(4)
C(19) P(1) C(7) C(8) -113.0(6)
C(19) P(1) C(7) C(12) 64.9(6)
C(13) P(1) C(19) C(20) -83.3(5)
C(13) P(1) C(19) C(24) 97.6(5)
C(19) P(1) C(13) C(14) 26.8(7)
C(19) P(1) C(13) C(18) -155.5(6)
Pd(1) P(2) C(25) C(26) -162.2(5)
Pd(1) P(2) C(25) C(30) 13.8(6)
Pd(1) P(2) C(31) C(32) 44.3(6)
Pd(1) P(2) C(31) C(36) -139.6(5)
Pd(1) P(2) C(37) C(38) 67.7(5)
Pd(1) P(2) C(37) C(42) -116.7(5)
C(25) P(2) C(31) C(32) 166.3(5)
C(25) P(2) C(31) C(36) -17.6(7)
C(31) P(2) C(25) C(26) 75.4(6)
C(31) P(2) C(25) C(30) -108.6(6)
C(25) P(2) C(37) C(38) -55.0(6)
C(25) P(2) C(37) C(42) 120.6(6)
C(37) P(2) C(25) C(26) -32.1(7)
C(37) P(2) C(25) C(30) 143.9(6)
C(31) P(2) C(37) C(38) -168.1(5)
C(31) P(2) C(37) C(42) 7.5(6)
C(37) P(2) C(31) C(32) -86.8(6)
C(37) P(2) C(31) C(36) 89.3(6)
Pd(2) P(3) C(49) C(50) 39.4(6)
Pd(2) P(3) C(49) C(54) -144.2(6)
Pd(2) P(3) C(55) C(56) -151.2(5)
Pd(2) P(3) C(55) C(60) 31.9(7)
Pd(2) P(3) C(61) C(62) 72.6(5)
Pd(2) P(3) C(61) C(66) -102.6(6)
C(49) P(3) C(55) C(56) -25.9(7)
C(49) P(3) C(55) C(60) 157.1(6)
C(55) P(3) C(49) C(50) -92.9(6)
C(55) P(3) C(49) C(54) 83.5(7)
C(49) P(3) C(61) C(62) -47.8(6)
C(49) P(3) C(61) C(66) 137.0(6)
C(61) P(3) C(49) C(50) 160.7(5)
C(61) P(3) C(49) C(54) -22.9(7)
C(55) P(3) C(61) C(62) -156.6(5)
C(55) P(3) C(61) C(66) 28.2(6)
C(61) P(3) C(55) C(56) 84.6(6)
C(61) P(3) C(55) C(60) -92.3(6)
Pd(2) P(4) C(67) C(68) 165.4(5)
Pd(2) P(4) C(67) C(72) -15.9(6)
Pd(2) P(4) C(73) C(74) 90.5(6)
Pd(2) P(4) C(73) C(78) -84.1(5)
Pd(2) P(4) C(79) C(80) -9.5(5)
Pd(2) P(4) C(79) C(84) 175.7(4)
C(67) P(4) C(73) C(74) -145.2(5)
C(67) P(4) C(73) C(78) 40.1(6)
C(73) P(4) C(67) C(68) 36.3(6)
C(73) P(4) C(67) C(72) -144.9(5)
C(67) P(4) C(79) C(80) -132.4(5)
C(67) P(4) C(79) C(84) 52.8(5)
C(79) P(4) C(67) C(68) -70.3(6)
C(79) P(4) C(67) C(72) 108.4(6)
C(73) P(4) C(79) C(80) 119.1(5)
C(73) P(4) C(79) C(84) -55.6(5)
C(79) P(4) C(73) C(74) -34.6(6)
C(79) P(4) C(73) C(78) 150.7(5)
C(2) O(2) C(3) C(4) -63.9(7)
C(2) O(2) C(3) C(5) 176.8(6)
C(2) O(2) C(3) C(6) 59.6(8)
C(3) O(2) C(2) Pd(1) -179.7(4)
C(3) O(2) C(2) O(1) -2.0(10)
C(44) O(4) C(45) C(46) -58.0(9)
C(44) O(4) C(45) C(47) -177.8(7)
C(44) O(4) C(45) C(48) 67.3(7)
C(45) O(4) C(44) Pd(2) -177.6(5)
C(45) O(4) C(44) O(3) 0.6(10)
P(1) C(7) C(8) C(9) 176.2(6)
P(1) C(7) C(12) C(11) -176.5(7)
C(8) C(7) C(12) C(11) 1.5(12)
C(12) C(7) C(8) C(9) -1.7(11)
C(7) C(8) C(9) C(10) 1.5(13)
C(8) C(9) C(10) C(11) -1.1(15)
C(9) C(10) C(11) C(12) 0.8(15)
C(10) C(11) C(12) C(7) -1.1(14)
P(1) C(13) C(14) C(15) 177.2(6)
P(1) C(13) C(18) C(17) -175.0(6)
C(14) C(13) C(18) C(17) 2.7(11)
C(18) C(13) C(14) C(15) -0.5(10)
C(13) C(14) C(15) C(16) -3.1(13)
C(14) C(15) C(16) C(17) 4.5(13)
C(15) C(16) C(17) C(18) -2.2(12)
C(16) C(17) C(18) C(13) -1.3(12)
P(1) C(19) C(20) C(21) -179.6(4)
P(1) C(19) C(24) C(23) -179.7(4)
C(20) C(19) C(24) C(23) 1.1(8)
C(24) C(19) C(20) C(21) -0.4(8)
C(19) C(20) C(21) C(22) 1.0(8)
C(20) C(21) C(22) C(23) -2.2(9)
C(21) C(22) C(23) C(24) 2.9(9)
C(22) C(23) C(24) C(19) -2.4(9)
P(2) C(25) C(26) C(27) 177.8(6)
P(2) C(25) C(30) C(29) -179.1(6)
C(26) C(25) C(30) C(29) -3.0(11)
C(30) C(25) C(26) C(27) 1.6(12)
C(25) C(26) C(27) C(28) -0.0(13)
C(26) C(27) C(28) C(29) -0.3(11)
C(27) C(28) C(29) C(30) -1.0(14)
C(28) C(29) C(30) C(25) 2.8(13)
P(2) C(31) C(32) C(33) 173.2(6)
P(2) C(31) C(36) C(35) -172.5(6)
C(32) C(31) C(36) C(35) 3.5(11)
C(36) C(31) C(32) C(33) -3.1(11)
C(31) C(32) C(33) C(34) 0.2(9)
C(32) C(33) C(34) C(35) 2.2(12)
C(33) C(34) C(35) C(36) -1.8(13)
C(34) C(35) C(36) C(31) -1.1(12)
P(2) C(37) C(38) C(39) 174.8(5)
P(2) C(37) C(42) C(41) -173.8(6)
C(38) C(37) C(42) C(41) 1.8(11)
C(42) C(37) C(38) C(39) -0.9(10)
C(37) C(38) C(39) C(40) -1.8(12)
C(38) C(39) C(40) C(41) 3.8(13)
C(39) C(40) C(41) C(42) -2.9(13)
C(40) C(41) C(42) C(37) 0.0(12)
P(3) C(49) C(50) C(51) 175.5(5)
P(3) C(49) C(54) C(53) -174.2(7)
C(50) C(49) C(54) C(53) 2.2(12)
C(54) C(49) C(50) C(51) -1.1(10)
C(49) C(50) C(51) C(52) 0.3(9)
C(50) C(51) C(52) C(53) -0.5(12)
C(51) C(52) C(53) C(54) 1.5(14)
C(52) C(53) C(54) C(49) -2.4(14)
P(3) C(55) C(56) C(57) -176.0(5)
P(3) C(55) C(60) C(59) 175.9(6)
C(56) C(55) C(60) C(59) -1.1(11)
C(60) C(55) C(56) C(57) 1.0(11)
C(55) C(56) C(57) C(58) -0.8(11)
C(56) C(57) C(58) C(59) 0.6(12)
C(57) C(58) C(59) C(60) -0.6(12)
C(58) C(59) C(60) C(55) 0.9(12)
P(3) C(61) C(62) C(63) -178.1(5)
P(3) C(61) C(66) C(65) 176.2(6)
C(62) C(61) C(66) C(65) 0.9(11)
C(66) C(61) C(62) C(63) -2.9(10)
C(61) C(62) C(63) C(64) 4.0(11)
C(62) C(63) C(64) C(65) -3.1(11)
C(63) C(64) C(65) C(66) 1.1(11)
C(64) C(65) C(66) C(61) -0.0(11)
P(4) C(67) C(68) C(69) 176.3(5)
P(4) C(67) C(72) C(71) -176.0(5)
C(68) C(67) C(72) C(71) 2.8(10)
C(72) C(67) C(68) C(69) -2.4(10)
C(67) C(68) C(69) C(70) 0.8(11)
C(68) C(69) C(70) C(71) 0.5(11)
C(69) C(70) C(71) C(72) -0.1(11)
C(70) C(71) C(72) C(67) -1.6(11)
P(4) C(73) C(74) C(75) -176.6(5)
P(4) C(73) C(78) C(77) 175.8(6)
C(74) C(73) C(78) C(77) 1.0(11)
C(78) C(73) C(74) C(75) -1.8(10)
C(73) C(74) C(75) C(76) 1.8(10)
C(74) C(75) C(76) C(77) -0.9(10)
C(75) C(76) C(77) C(78) 0.1(9)
C(76) C(77) C(78) C(73) -0.1(9)
P(4) C(79) C(80) C(81) -174.8(5)
P(4) C(79) C(84) C(83) 173.5(5)
C(80) C(79) C(84) C(83) -1.3(9)
C(84) C(79) C(80) C(81) 0.0(9)
C(79) C(80) C(81) C(82) 1.3(10)
C(80) C(81) C(82) C(83) -1.4(11)
C(81) C(82) C(83) C(84) 0.2(8)
C(82) C(83) C(84) C(79) 1.2(10)
